data_1571877
loop_
_publ_author_name
'Carroll, Robert C.'
'Coles, Simon J.'

_publ_section_title
;
 Statistical optimization of guest uptake in crystalline sponges: grading
 structural outcomes.
;
_journal_coeditor_code LT5068
_journal_issue 4
_journal_name_full IUCrJ
_journal_paper_doi 10.1107/S2052252524004871
_journal_volume 11
_journal_year 2024
_chemical_formula_moiety 'C72 H48 I12 N24 Zn6, 0.858(C15 H16 O3), 0.54(C6 H12)'
_chemical_formula_sum 'C88.1 H68.2 I12 N24 O2.57 Zn6'
_chemical_formula_weight 3419.30
_chemical_name_systematic
; (2',6'-dimethoxy-[1,1'-biphenyl]-2-yl)methanol
 (absorbed in crystalline sponge)
;
_space_group_crystal_system monoclinic
_space_group_IT_number 13
_space_group_name_Hall '-P 2yac'
_space_group_name_H-M_alt 'P 1 2/n 1'
_atom_sites_solution_hydrogens geom
_atom_sites_solution_primary dual
_audit_creation_date 2024-01-23
_audit_creation_method
;
Olex2 1.5-alpha
(compiled 2023.11.24 svn.r209d9fb2 for OlexSys, GUI svn.r6869)
;
_cell_angle_alpha 90
_cell_angle_beta 101.863(2)
_cell_angle_gamma 90
_cell_formula_units_Z 4
_cell_length_a 31.5313(6)
_cell_length_b 15.0299(2)
_cell_length_c 34.2616(5)
_cell_measurement_reflns_used 19361
_cell_measurement_temperature 100(2)
_cell_measurement_theta_max 72.6980
_cell_measurement_theta_min 2.6460
_cell_volume 15890.2(5)
_computing_cell_refinement 'CrysAlisPro 1.171.42.72a (Rigaku OD, 2022)'
_computing_data_collection 'CrysAlisPro 1.171.42.72a (Rigaku OD, 2022)'
_computing_data_reduction 'CrysAlisPro 1.171.42.72a (Rigaku OD, 2022)'
_computing_molecular_graphics 'Olex2 1.5-alpha (Dolomanov et al., 2009)'
_computing_publication_material 'Olex2 1.5-alpha (Dolomanov et al., 2009)'
_computing_structure_refinement 'SHELXL 2016/6 (Sheldrick, 2015)'
_computing_structure_solution 'SHELXT 2014/5 (Sheldrick, 2014)'
_diffrn_ambient_environment N~2~
_diffrn_ambient_temperature 100(2)
_diffrn_detector 'hybrid pixel array detector'
_diffrn_detector_area_resol_mean 10
_diffrn_detector_dtime 0.000
_diffrn_detector_type 'Rigaku, HyPix Arc-100'
_diffrn_measured_fraction_theta_full 0.996
_diffrn_measured_fraction_theta_max 0.995
_diffrn_measurement_details
;
List of Runs (angles in degrees, time in seconds):

  # Type    Start    End  Width  t~exp~   \w     \q     \k     \f   Frames
--------------------------------------------------------------------------
  1  \w   -173.00 -86.00   0.50    4.00    -- -103.00-104.00 -78.00  174
  2  \w    -98.00 -68.00   0.50    4.00    -- -103.00 104.00  22.00   60
  3  \w   -171.00-145.00   0.50    4.00    -- -103.00 -30.00 -30.00   52
  4  \w    -67.00 -35.00   0.50    4.00    -- -103.00  61.00 -30.00   64
  5  \w    -64.00 -39.00   0.50    4.00    -- -103.00  61.00 150.00   50
  6  \w   -133.00 -78.00   0.50    4.00    -- -103.00-125.00-120.00  110
  7  \w   -134.00-104.00   0.50    4.00    -- -103.00 -30.00 -30.00   60
  8  \w    -68.00 -32.00   0.50    4.00    -- -103.00  61.00-150.00   72
  9  \w    -68.00 -32.00   0.50    4.00    -- -103.00  61.00-120.00   72
 10  \w    -63.00 -38.00   0.50    4.00    -- -103.00  61.00 -60.00   50
 11  \w    -67.00 -30.00   0.50    4.00    -- -103.00  61.00-180.00   74
 12  \w    111.00 137.00   0.50    4.00    --  101.75 104.00  22.00   52
 13  \w     34.00 102.00   0.50    4.00    --  101.75-104.00 -78.00  136
 14  \w     29.00  73.00   0.50    4.00    --  101.75 -61.00 -60.00   88
 15  \w     33.00 107.00   0.50    4.00    --  101.75-125.00 120.00  148
 16  \w    134.00 172.00   0.50    4.00    --  101.75 125.00 -30.00   76
 17  \w     82.00 130.00   0.50    4.00    --  101.75 125.00 -30.00   96
 18  \w     62.00 110.00   0.50    4.00    --  101.75-125.00   0.00   96
 19  \w    -80.00  -2.00   0.50    0.50    --  -46.26 104.00  22.00  156
 20  \w     16.00  62.00   0.50    0.50    --   46.26-104.00 -78.00   92
 21  \w   -118.00 -31.00   0.50    0.50    --  -46.26 -57.00 -90.00  174
 22  \w    -23.00   9.00   0.50    0.50    --  -46.26  19.00 -60.00   64
 23  \w    -21.00  28.00   0.50    0.50    --  -46.26  19.00-150.00   98
;
_diffrn_measurement_device 'four-circle diffractometer'
_diffrn_measurement_device_details 'Rigaku, UG2 \k goniometer'
_diffrn_measurement_device_type
; Rigaku 007HF diffractometer equipped with Arc)Sec VHF Varimax confocal
 mirrors and a UG2 goniometer and HyPix Arc-100 detector
;
_diffrn_measurement_method 'profile data from \w-scans'
_diffrn_measurement_specimen_support 'MiTeGen loops'
_diffrn_orient_matrix_type 'CrysAlisPro convention (1999,Acta A55,543-557)'
_diffrn_orient_matrix_UB_11 0.0150783000
_diffrn_orient_matrix_UB_12 0.0871647000
_diffrn_orient_matrix_UB_13 -0.0164681000
_diffrn_orient_matrix_UB_21 0.0416540000
_diffrn_orient_matrix_UB_22 -0.0466566000
_diffrn_orient_matrix_UB_23 -0.0062246000
_diffrn_orient_matrix_UB_31 -0.0230554000
_diffrn_orient_matrix_UB_32 -0.0270679000
_diffrn_orient_matrix_UB_33 -0.0424194000
_diffrn_radiation_collimation 0.3
_diffrn_radiation_monochromator 'Arc)Sec VHF Varimax focusing mirrors'
_diffrn_radiation_probe x-ray
_diffrn_radiation_type 'Cu K\a'
_diffrn_radiation_wavelength 1.54184
_diffrn_reflns_av_R_equivalents 0.0370
_diffrn_reflns_av_unetI/netI 0.0351
_diffrn_reflns_Laue_measured_fraction_full 0.996
_diffrn_reflns_Laue_measured_fraction_max 0.995
_diffrn_reflns_limit_h_max 37
_diffrn_reflns_limit_h_min -37
_diffrn_reflns_limit_k_max 17
_diffrn_reflns_limit_k_min -18
_diffrn_reflns_limit_l_max 35
_diffrn_reflns_limit_l_min -41
_diffrn_reflns_number 103014
_diffrn_reflns_point_group_measured_fraction_full 0.996
_diffrn_reflns_point_group_measured_fraction_max 0.995
_diffrn_reflns_theta_full 67.684
_diffrn_reflns_theta_max 68.252
_diffrn_reflns_theta_min 1.735
_diffrn_source 'Rotating anode'
_diffrn_source_current 30.0
_diffrn_source_power 1.2
_diffrn_source_target Cu
_diffrn_source_type 'Rigaku 007 HF'
_diffrn_source_voltage 40.0
_exptl_absorpt_coefficient_mu 19.611
_exptl_absorpt_correction_T_max 0.278
_exptl_absorpt_correction_T_min 0.057
_exptl_absorpt_correction_type analytical
_exptl_absorpt_process_details
;
CrysAlisPro 1.171.42.72a (Rigaku Oxford Diffraction, 2022)
Analytical numeric absorption correction using a multifaceted crystal
model based on expressions derived by R.C. Clark & J.S. Reid.
(Clark, R. C. & Reid, J. S. (1995). Acta Cryst. A51, 887-897)
Empirical absorption correction using spherical harmonics,
implemented in SCALE3 ABSPACK scaling algorithm.
;
_exptl_crystal_colour 'light yellow'
_exptl_crystal_colour_modifier light
_exptl_crystal_colour_primary yellow
_exptl_crystal_density_diffrn 1.429
_exptl_crystal_description block
_exptl_crystal_F_000 6406
_exptl_crystal_size_max 0.26
_exptl_crystal_size_mid 0.15
_exptl_crystal_size_min 0.1
_refine_diff_density_max 1.443
_refine_diff_density_min -1.309
_refine_diff_density_rms 0.198
_refine_ls_extinction_method none
_refine_ls_goodness_of_fit_ref 1.035
_refine_ls_hydrogen_treatment constr
_refine_ls_matrix_type full
_refine_ls_number_parameters 1617
_refine_ls_number_reflns 28957
_refine_ls_number_restraints 718
_refine_ls_restrained_S_all 1.027
_refine_ls_R_factor_all 0.0972
_refine_ls_R_factor_gt 0.0797
_refine_ls_shift/su_max 0.002
_refine_ls_shift/su_mean 0.000
_refine_ls_structure_factor_coef Fsqd
_refine_ls_weighting_details 'w=1/[\s^2^(Fo^2^)+(0.1600P)^2^+58.4900P] where P=(Fo^2^+2Fc^2^)/3'
_refine_ls_weighting_scheme calc
_refine_ls_wR_factor_gt 0.2613
_refine_ls_wR_factor_ref 0.2796
_reflns_Friedel_coverage 0.000
_reflns_number_gt 21316
_reflns_number_total 28957
_reflns_threshold_expression 'I > 2\s(I)'
_cod_data_source_file lt5068.cif
_cod_data_source_block 50_10_96b
_cod_original_formula_sum 'C88.10 H68.20 I12 N24 O2.57 Zn6'
_cod_database_code 1571877
_shelx_shelxl_version_number 2016/6
_chemical_oxdiff_formula '(Zn3 I6 N12 H24 C36) (C15 H16 O3)2 (C6 H12)3'
_chemical_oxdiff_usercomment JP-9300-04
_shelx_space_group_comment
;
The symmetry employed for this shelxl refinement is uniquely defined
by the following loop, which should always be used as a source of
symmetry information in preference to the above space-group names.
They are only intended as comments.
;
_shelx_estimated_absorpt_t_max 0.244
_shelx_estimated_absorpt_t_min 0.080
_olex2_refinement_description
;
1. Fixed Uiso
 At 1.2 times of:
  All C(H) groups, All C(H,H) groups
 At 1.5 times of:
  All C(H,H,H) groups, All O(H) groups
2. Restrained distances
 O1B-C13B = O2B-C14B = O3B-C15B
 1.43 with sigma of 0.02
 O3B-C12B = O2B-C8B
 1.37 with sigma of 0.02
 C5A-C13A
 1.51 with sigma of 0.02
 C4A-C7A
 1.5 with sigma of 0.02
 O1A-C13A
 1.43 with sigma of 0.02
 O2A-C8A = O3A-C12A
 1.37 with sigma of 0.02
 C7B-C4B
 1.5 with sigma of 0.02
 C5B-C13B
 1.5 with sigma of 0.02
 C816-C815 = C816-C817 = C815-C814 = C814-C813 = C813-C818 = C818-C817
 1.54 with sigma of 0.02
 C807-C808 = C807-C812 = C808-C809 = C809-C810 = C810-C811 = C811-C812
 1.54 with sigma of 0.02
 C801-C802 = C801-C806 = C802-C803 = C803-C804 = C804-C805 = C805-C806
 1.54 with sigma of 0.02
 O1B-C5B
 2.4 with sigma of 0.04
 C5A-O1A
 2.4 with sigma of 0.02
 C14B-C8B
 2.4 with sigma of 0.04
 C7B-O2B = C7B-O3B
 2.35 with sigma of 0.04
 C15B-C12B
 2.4 with sigma of 0.04
 C816-C814 = C816-C818 = C815-C813 = C814-C818 = C813-C817
 2.54 with sigma of 0.04
 C807-C809 = C807-C811 = C808-C810 = C809-C811 = C810-C812
 2.54 with sigma of 0.04
 C801-C803 = C801-C805 = C802-C804 = C803-C805 = C804-C806
 2.54 with sigma of 0.04
 C2A-C1A \\sim C3A-C2A \\sim C4A-C3A \\sim C5A-C4A \\sim C6A-C5A \\sim C6A-C1A
 with sigma of 0.02
 C8A-C7A \\sim C9A-C8A \\sim C9A-C10A \\sim C11A-C10A \\sim C12A-C11A \\sim
C7A-C12A
 with sigma of 0.02
 C1A-C3A \\sim C2A-C4A \\sim C3A-C5A \\sim C4A-C6A \\sim C5A-C1A \\sim C6A-C2A
 with sigma of 0.04
 C7A-C9A \\sim C8A-C10A \\sim C9A-C11A \\sim C10A-C12A \\sim C11A-C7A \\sim
C12A-C8A
 with sigma of 0.04
 C7A-C10A \\sim C8A-C11A \\sim C9A-C12A
 with sigma of 0.04
 C4B-C13B \\sim C13B-C6B
 with sigma of 0.02
 O2A-C14A \\sim O3A-C15A
 with sigma of 0.02
 C5B-C7B \\sim C7B-C3B
 with sigma of 0.02
 C12B-C4B \\sim C4B-C8B
 with sigma of 0.02
 I308-Zn34 \\sim I408-Zn44
 with sigma of 0.02
 I307-Zn34 \\sim I407-Zn44
 with sigma of 0.02
 Zn34-N319 \\sim Zn44-N319
 with sigma of 0.02
 Zn34-N318 \\sim Zn44-N318
 with sigma of 0.02
 I308-I307 \\sim I408-I407
 with sigma of 0.04
 I308-N319 \\sim I408-N319
 with sigma of 0.04
 I308-N318 \\sim I408-N318
 with sigma of 0.04
 I307-N319 \\sim I407-N319
 with sigma of 0.04
 I307-N318 \\sim I407-N318
 with sigma of 0.04
 I403-Zn42 \\sim I303-Zn32
 with sigma of 0.02
 I404-Zn42 \\sim I304-Zn32
 with sigma of 0.02
 Zn42-N306 \\sim Zn32-N306
 with sigma of 0.02
 Zn42-N307 \\sim Zn32-N307
 with sigma of 0.02
 I403-I404 \\sim I303-I304
 with sigma of 0.04
 I403-N306 \\sim I303-N306
 with sigma of 0.04
 I403-N307 \\sim I303-N307
 with sigma of 0.04
 I404-N306 \\sim I304-N306
 with sigma of 0.04
 I404-N307 \\sim I304-N307
 with sigma of 0.04
 I302-Zn31 \\sim I402-Zn41
 with sigma of 0.02
 I301-Zn31 \\sim I401-Zn41
 with sigma of 0.02
 Zn31-N301 \\sim Zn41-N301
 with sigma of 0.02
 I302-I301 \\sim I402-I401
 with sigma of 0.04
 I302-N301 \\sim I402-N301
 with sigma of 0.04
 I301-N301 \\sim I401-N301
 with sigma of 0.04
 I309-Zn35 \\sim I409-Zn45
 with sigma of 0.02
 I310-Zn35 \\sim I410-Zn45
 with sigma of 0.02
 Zn35-N324 \\sim Zn45-N324
 with sigma of 0.02
 I309-I310 \\sim I409-I410
 with sigma of 0.04
 I309-N324 \\sim I409-N324
 with sigma of 0.04
 I310-N324 \\sim I410-N324
 with sigma of 0.04
 I306-Zn33 \\sim I406-Zn43
 with sigma of 0.02
 I305-Zn33 \\sim I405-Zn43
 with sigma of 0.02
 Zn33-N313 \\sim Zn43-N313
 with sigma of 0.02
 Zn33-N312 \\sim Zn43-N312
 with sigma of 0.02
 I306-I305 \\sim I406-I405
 with sigma of 0.04
 I306-N313 \\sim I406-N313
 with sigma of 0.04
 I306-N312 \\sim I406-N312
 with sigma of 0.04
 I305-N313 \\sim I405-N313
 with sigma of 0.04
 I305-N312 \\sim I405-N312
 with sigma of 0.04
 I312-Zn36 \\sim I412-Zn46
 with sigma of 0.02
 I311-Zn36 \\sim I411-Zn46
 with sigma of 0.02
 Zn36-N323 \\sim Zn46-N323
 with sigma of 0.02
 I312-I311 \\sim I412-I411
 with sigma of 0.04
 I312-N323 \\sim I412-N323
 with sigma of 0.04
 I311-N323 \\sim I411-N323
 with sigma of 0.04
 N307-C323 \\sim N307-C2
 with sigma of 0.02
 C321-C322 \\sim C321-C03O
 with sigma of 0.02
 C323-C322 \\sim C2-C03O
 with sigma of 0.02
 N307-C322 \\sim N307-C03O
 with sigma of 0.04
 C321-C323 \\sim C321-C2
 with sigma of 0.04
 I502-Zn51 \\sim I402-Zn41
 with sigma of 0.02
 I301-Zn31 \\sim I501-Zn51
 with sigma of 0.02
 I504-Zn52 \\sim I404-Zn42
 with sigma of 0.02
 I503-Zn52 \\sim I303-Zn32
 with sigma of 0.02
 Zn52-N306 \\sim Zn42-N306
 with sigma of 0.02
 Zn52-N307 \\sim Zn42-N307
 with sigma of 0.02
 C816-C815 \\sim C815-C814 \\sim C814-C813 \\sim C813-C818 \\sim C818-C817
\\sim C817-C816
 with sigma of 0.02
 C816-C818 \\sim C814-C818 \\sim C815-C817 \\sim C815-C813 \\sim C813-C817
\\sim C816-C814
 with sigma of 0.04
 C807-C808 \\sim C808-C809 \\sim C809-C810 \\sim C810-C811 \\sim C811-C812
\\sim C812-C807
 with sigma of 0.02
 C807-C811 \\sim C809-C811 \\sim C808-C812 \\sim C808-C810 \\sim C810-C812
\\sim C807-C809
 with sigma of 0.04
 C801-C802 \\sim C802-C803 \\sim C803-C804 \\sim C804-C805 \\sim C805-C806
\\sim C806-C801
 with sigma of 0.02
 C801-C805 \\sim C803-C805 \\sim C802-C806 \\sim C802-C804 \\sim C804-C806
\\sim C801-C803
 with sigma of 0.04
3. Restrained planarity
 C4B, C5B, C6B, C13B
 with sigma of 0.1
 C6A, C5A, C4A, C13A
 with sigma of 0.1
 O2B, C8B, C7B, C12B, O3B
 with sigma of 0.1
4. Uiso/Uaniso restraints and constraints
C3A \\sim O2A \\sim C8A \\sim C14A \\sim C7A \\sim C9A \\sim C4A \\sim C12A
\\sim C10A \\sim C5A \\sim O3A \\sim C11A \\sim C2A \\sim C6A \\sim C13A \\sim
C15A \\sim C1A \\sim O1A: within 2A with sigma of 0.04 and sigma for terminal
atoms of 0.08 within 2A
C7B \\sim C4B \\sim C5B \\sim C3B \\sim C6B \\sim C13B \\sim C2B \\sim C12B
\\sim C8B \\sim C1B \\sim O1B \\sim C11B \\sim O3B \\sim C9B \\sim O2B \\sim
C10B \\sim C15B \\sim C14B: within 2A with sigma of 0.04 and sigma for terminal
atoms of 0.08 within 2A
C816 \\sim C815 \\sim C814 \\sim C813 \\sim C818 \\sim C817: within 2A with
sigma of 0.04 and sigma for terminal atoms of 0.08 within 2A
C807 \\sim C808 \\sim C809 \\sim C810 \\sim C811 \\sim C812: within 2A with
sigma of 0.04 and sigma for terminal atoms of 0.08 within 2A
C801 \\sim C802 \\sim C803 \\sim C804 \\sim C805 \\sim C806: within 2A with
sigma of 0.04 and sigma for terminal atoms of 0.08 within 2A
Uanis(C03O) = Uanis(C2) = Uanis(C323) = Uanis(C322)
5. Rigid body (RIGU) restrains
 C7B, C4B, C5B, C3B, C6B, C13B, C2B, C12B, C8B, C1B, O1B, C11B, O3B, C9B, O2B,
 C10B, C15B, C14B
 with sigma for 1-2 distances of 0.004 and sigma for 1-3 distances of 0.004
 C816, C815, C814, C813, C818, C817
 with sigma for 1-2 distances of 0.004 and sigma for 1-3 distances of 0.004
 C807, C808, C809, C810, C811, C812
 with sigma for 1-2 distances of 0.004 and sigma for 1-3 distances of 0.004
 C801, C802, C803, C804, C805, C806
 with sigma for 1-2 distances of 0.004 and sigma for 1-3 distances of 0.004
6. Others
 Sof(I411)=Sof(Zn46)=Sof(I412)=1-FVAR(1)
 Sof(I312)=Sof(I311)=Sof(Zn36)=FVAR(1)
 Sof(C2)=Sof(H2)=Sof(C03O)=Sof(H03O)=1-FVAR(2)
 Sof(C323)=Sof(H323)=Sof(C322)=Sof(H322)=FVAR(2)
 Fixed Sof: I308(0.52562) I302(0.54469) I403(0.48255) I301(0.54469)
 I309(0.46045) I306(0.59083) I307(0.52562) I404(0.48255) I305(0.59083)
 I310(0.46045) Zn31(0.54469) Zn34(0.52562) Zn42(0.48255) Zn35(0.46045)
 Zn33(0.59083) O2A(0.65764) O3A(0.65764) O1A(0.65764) H1AA(0.65764)
 C4A(0.65764) C3A(0.65764) H3A(0.65764) C7A(0.65764) C5A(0.65764) C2A(0.65764)
 H2A(0.65764) C1A(0.65764) H1A(0.65764) C6A(0.65764) H6A(0.65764) C12A(0.65764)
 C8A(0.65764) C9A(0.65764) H9A(0.65764) C11A(0.65764) H11A(0.65764)
 C10A(0.65764) H10A(0.65764) C13A(0.65764) H13A(0.65764) H13B(0.65764)
 C15A(0.65764) H15A(0.65764) H15B(0.65764) H15C(0.65764) I408(0.4744)
 Zn44(0.4744) I407(0.4744) I303(0.49123) Zn32(0.49123) I304(0.49123)
 I401(0.40782) Zn41(0.40782) I402(0.40782) I410(0.50396) Zn45(0.50396)
 I409(0.50396) I406(0.38161) Zn43(0.38161) I405(0.38161) I503(0.02621)
 Zn52(0.02621) I504(0.02621) I501(0.04748) I502(0.04748) Zn51(0.04748)
 I506(0.02755) I505(0.02755) Zn53(0.02755) I510(0.03558) I509(0.03558)
 Zn55(0.03558) C14A(0.65764) H14A(0.65764) H14B(0.65764) H14C(0.65764) C4B(0.2)
 C5B(0.2) C6B(0.2) H6B(0.2) C1B(0.2) H1B(0.2) C2B(0.2) H2B(0.2) C3B(0.2)
 H3B(0.2) C7B(0.2) C12B(0.2) C11B(0.2) H11B(0.2) C10B(0.2) H10B(0.2) C9B(0.2)
 H9B(0.2) C8B(0.2) O2B(0.2) C816(0.15999) H81A(0.15999) H81B(0.15999)
 C815(0.15999) H81C(0.15999) H81D(0.15999) C814(0.15999) H81E(0.15999)
 H81F(0.15999) C813(0.15999) H81G(0.15999) H81H(0.15999) C818(0.15999)
 H81I(0.15999) H81J(0.15999) C817(0.15999) H81K(0.15999) H81L(0.15999)
 C807(0.20517) H80A(0.20517) H80B(0.20517) C808(0.20517) H80C(0.20517)
 H80D(0.20517) C809(0.20517) H80E(0.20517) H80F(0.20517) C810(0.20517)
 H81M(0.20517) H81N(0.20517) C811(0.20517) H81O(0.20517) H81P(0.20517)
 C812(0.20517) H81Q(0.20517) H81R(0.20517) C801(0.17483) H80G(0.17483)
 H80H(0.17483) C802(0.17483) H80I(0.17483) H80J(0.17483) C803(0.17483)
 H80K(0.17483) H80L(0.17483) C804(0.17483) H80M(0.17483) H80N(0.17483)
 C805(0.17483) H80O(0.17483) H80P(0.17483) C806(0.17483) H80Q(0.17483)
 H80R(0.17483) O3B(0.2) C14B(0.2) H14D(0.2) H14E(0.2) H14F(0.2) C15B(0.2)
 H15D(0.2) H15E(0.2) H15F(0.2) O1B(0.2) H1BA(0.2) C13B(0.2) H13C(0.2) H13D(0.2)
 Fixed Uiso: I503(0.08) Zn52(0.08) I504(0.08) I501(0.08) I502(0.08) Zn51(0.08)
 I506(0.08) I505(0.08) Zn53(0.08) I510(0.08) I509(0.08) Zn55(0.08) C807(0.08)
 C808(0.08) C809(0.08) C810(0.08) C811(0.08) C812(0.08) C801(0.08) C802(0.08)
 C803(0.08) C804(0.08) C805(0.08) C806(0.08)
7.a Secondary CH2 refined with riding coordinates:
 C13A(H13A,H13B), C816(H81A,H81B), C815(H81C,H81D), C814(H81E,H81F), C813(H81G,
 H81H), C818(H81I,H81J), C817(H81K,H81L), C807(H80A,H80B), C808(H80C,H80D),
 C809(H80E,H80F), C810(H81M,H81N), C811(H81O,H81P), C812(H81Q,H81R), C801(H80G,
 H80H), C802(H80I,H80J), C803(H80K,H80L), C804(H80M,H80N), C805(H80O,H80P),
 C806(H80Q,H80R), C13B(H13C,H13D)
7.b Aromatic/amide H refined with riding coordinates:
 C359(H359), C328(H328), C311(H311), C310(H310), C364(H364), C356(H356),
 C305(H305), C349(H349), C365(H365), C315(H315), C302(H302), C358(H358),
 C314(H314), C304(H304), C329(H329), C312(H312), C353(H353), C320(H320),
 C301(H301), C317(H317), C331(H331), C351(H351), C348(H348), C369(H369),
 C337(H337), C355(H355), C313(H313), C354(H354), C350(H350), C338(H338),
 C372(H372), C341(H341), C318(H318), C371(H371), C340(H340), C330(H330),
 C366(H366), C368(H368), C336(H336), C335(H335), C346(H346), C319(H319),
 C347(H347), C367(H367), C3A(H3A), C333(H333), C2A(H2A), C1A(H1A), C6A(H6A),
 C332(H332), C9A(H9A), C11A(H11A), C10A(H10A), C323(H323), C322(H322), C2(H2),
 C03O(H03O), C6B(H6B), C1B(H1B), C2B(H2B), C3B(H3B), C11B(H11B), C10B(H10B),
 C9B(H9B)
7.c Fitted hexagon refined as free rotating group:
 C4B(C5B,C6B,C1B,C2B,C3B), C7B(C12B,C11B,C10B,C9B,C8B)
7.d Tetrahedral OH refined with riding coordinates:
 O1A(H1AA), O1B(H1BA)
7.e Idealised Me refined with everything fixed:
 C15A(H15A,H15B,H15C), C14A(H14A,H14B,H14C), C14B(H14D,H14E,H14F), C15B(H15D,
 H15E,H15F)
;
_olex2_date_sample_data_collection 2023-05-09
_olex2_date_sample_submission 2023-05-09
_olex2_submission_original_sample_id 50_10_96b
_olex2_submission_special_instructions 'No special instructions were received'
_oxdiff_exptl_absorpt_empirical_details
;
Empirical correction (ABSPACK) includes:
- Absorption correction using spherical harmonics
- Frame scaling
- Detector area scaling
- B-factor correction
;
_oxdiff_exptl_absorpt_empirical_full_max 2.312
_oxdiff_exptl_absorpt_empirical_full_min 0.527

loop_
_space_group_symop_operation_xyz
'x, y, z'
'-x+1/2, y, -z+1/2'
'-x, -y, -z'
'x-1/2, -y, z-1/2'

loop_
_atom_site_label
_atom_site_type_symbol
_atom_site_fract_x
_atom_site_fract_y
_atom_site_fract_z
_atom_site_U_iso_or_equiv
_atom_site_adp_type
_atom_site_occupancy
_atom_site_site_symmetry_order
_atom_site_calc_flag
_atom_site_refinement_flags_posn
_atom_site_refinement_flags_adp
_atom_site_refinement_flags_occupancy
_atom_site_disorder_assembly
_atom_site_disorder_group
I308 I 0.41456(9) 0.0050(2) 0.64868(15) 0.0829(7) Uani 0.5256 1 d D . P A 1
I302 I 0.11576(16) 0.6106(4) -0.23730(16) 0.139(2) Uani 0.5447 1 d D . P B 1
I403 I 0.3932(3) 0.5126(5) 0.1393(3) 0.186(4) Uani 0.4825 1 d D . P C 1
I301 I 0.06201(11) 0.5359(2) -0.12855(13) 0.0980(9) Uani 0.5447 1 d D . P B 1
I312 I 0.22383(7) 0.46209(16) 0.90068(9) 0.0894(10) Uani 0.558(13) 1 d D . P D 1
I311 I 0.3280(2) 0.4577(3) 1.00633(16) 0.218(4) Uani 0.558(13) 1 d D . P D 1
I309 I 0.64068(17) 0.8931(4) 0.7722(2) 0.0865(10) Uani 0.4604 1 d D . P E 1
I306 I 0.29634(6) 0.98069(15) 0.49095(7) 0.0782(4) Uani 0.5908 1 d D . P F 1
I307 I 0.51527(11) 0.1652(4) 0.60315(14) 0.1013(10) Uani 0.5256 1 d D . P A 1
I404 I 0.5008(2) 0.6564(7) 0.09872(19) 0.199(4) Uani 0.4825 1 d D . P C 1
I305 I 0.19899(6) 0.90476(13) 0.38357(7) 0.0896(6) Uani 0.5908 1 d D . P F 1
I310 I 0.56801(13) 0.9964(2) 0.86423(10) 0.0859(7) Uani 0.4604 1 d D . P E 1
Zn31 Zn 0.09039(17) 0.6462(4) -0.17404(15) 0.069(2) Uani 0.5447 1 d D . P B 1
Zn34 Zn 0.44660(15) 0.1510(4) 0.63027(14) 0.0645(16) Uani 0.5256 1 d D . P A 1
Zn42 Zn 0.42947(14) 0.6518(4) 0.12034(16) 0.065(2) Uani 0.4825 1 d D . P C 1
Zn35 Zn 0.6045(3) 0.8750(6) 0.8300(3) 0.0685(17) Uani 0.4604 1 d D . P E 1
Zn36 Zn 0.2942(3) 0.4007(4) 0.9389(2) 0.155(4) Uani 0.558(13) 1 d D . P D 1
Zn33 Zn 0.27286(12) 0.8870(3) 0.42867(13) 0.0673(8) Uani 0.5908 1 d D . P F 1
N302 N 0.2708(2) 0.8095(4) -0.0385(2) 0.0586(16) Uani 1 1 d . . . . .
N320 N 0.4826(2) 0.4832(4) 0.7781(2) 0.0622(18) Uani 1 1 d . . . . .
N311 N 0.5431(3) 1.2574(5) 0.3129(3) 0.071(2) Uani 1 1 d . . . . .
N304 N 0.3105(2) 0.9419(4) -0.0217(2) 0.0630(19) Uani 1 1 d . . . . .
N303 N 0.2513(2) 0.9408(4) -0.0765(2) 0.0570(16) Uani 1 1 d . . . . .
N321 N 0.4273(3) 0.3996(5) 0.7977(2) 0.0658(19) Uani 1 1 d . . . . .
N309 N 0.4636(3) 0.9758(5) 0.2711(2) 0.0650(18) Uani 1 1 d . . . . .
N322 N 0.4518(3) 0.5334(5) 0.8315(2) 0.072(2) Uani 1 1 d . . . . .
N316 N 0.2763(3) 0.2992(4) 0.4785(2) 0.069(2) Uani 1 1 d . . . . .
N310 N 0.4331(3) 1.0246(6) 0.3250(2) 0.0697(19) Uani 1 1 d . . . . .
N314 N 0.3115(3) 0.4367(5) 0.4942(2) 0.073(2) Uani 1 1 d . . . . .
N301 N 0.1394(3) 0.7158(5) -0.1383(3) 0.076(2) Uani 1 1 d D . . . .
N319 N 0.4553(3) 0.2313(6) 0.6802(2) 0.075(2) Uani 1 1 d D . . . .
N315 N 0.2546(3) 0.4257(5) 0.4380(2) 0.072(2) Uani 1 1 d . . . . .
N305 N 0.2910(3) 1.2636(5) -0.0591(3) 0.079(2) Uani 1 1 d . . . . .
N308 N 0.4069(4) 0.8942(6) 0.2899(3) 0.082(2) Uani 1 1 d . . . . .
N324 N 0.5583(3) 0.7731(6) 0.8189(3) 0.086(3) Uani 1 1 d D . . . .
N313 N 0.2805(3) 0.7522(6) 0.4438(3) 0.080(2) Uani 1 1 d D . . . .
N323 N 0.3402(3) 0.4211(6) 0.9039(3) 0.083(2) Uani 1 1 d D . . . .
N318 N 0.3989(3) 0.2186(5) 0.5910(3) 0.083(3) Uani 1 1 d D . . . .
N306 N 0.3861(3) 0.7193(5) 0.0775(2) 0.083(3) Uani 1 1 d D . . . .
N317 N 0.1490(3) 0.1947(5) 0.3740(3) 0.085(3) Uani 1 1 d . . . . .
N307 N 0.4337(3) 0.7325(6) 0.1697(2) 0.078(2) Uani 1 1 d D . . . .
C357 C 0.4567(3) 0.3485(6) 0.7419(3) 0.065(2) Uani 1 1 d . . . . .
C325 C 0.4593(3) 1.0333(6) 0.3002(3) 0.062(2) Uani 1 1 d . . . . .
C361 C 0.4787(3) 0.5405(6) 0.8067(3) 0.067(2) Uani 1 1 d . . . . .
C360 C 0.4553(3) 0.4124(6) 0.7752(3) 0.060(2) Uani 1 1 d . . . . .
C363 C 0.5054(3) 0.6230(6) 0.8101(3) 0.067(2) Uani 1 1 d . . . . .
C327 C 0.4877(3) 1.1142(6) 0.3037(3) 0.064(2) Uani 1 1 d . . . . .
C306 C 0.2464(3) 0.8558(5) -0.0680(2) 0.057(2) Uani 1 1 d . . . . .
C309 C 0.2872(3) 1.0800(5) -0.0548(3) 0.0587(19) Uani 1 1 d . . . . .
C308 C 0.3032(3) 0.8560(5) -0.0169(3) 0.060(2) Uani 1 1 d . . . . .
C307 C 0.2828(3) 0.9818(5) -0.0508(3) 0.061(2) Uani 1 1 d . . . . .
C324 C 0.4355(3) 0.9070(6) 0.2673(3) 0.071(2) Uani 1 1 d . . . . .
C359 C 0.4323(3) 0.2158(8) 0.7071(4) 0.082(3) Uani 1 1 d . . . . .
H359 H 0.415309 0.163072 0.704875 0.099 Uiso 1 1 calc R U . . .
C303 C 0.2094(3) 0.8057(5) -0.0932(3) 0.063(2) Uani 1 1 d . . . . .
C343 C 0.2510(3) 0.3396(6) 0.4475(3) 0.068(2) Uani 1 1 d . . . . .
C344 C 0.3070(3) 0.3494(6) 0.4992(3) 0.071(2) Uani 1 1 d . . . . .
C316 C 0.3322(3) 0.8075(6) 0.0156(3) 0.066(2) Uani 1 1 d . . . . .
C328 C 0.5104(3) 1.1358(6) 0.2754(3) 0.069(2) Uani 1 1 d . . . . .
H328 H 0.507128 1.101016 0.251833 0.083 Uiso 1 1 calc R U . . .
C339 C 0.2839(3) 0.5691(6) 0.4565(3) 0.070(2) Uani 1 1 d . . . . .
C370 C 0.3963(3) 0.4473(6) 0.8534(3) 0.072(3) Uani 1 1 d . . . . .
C342 C 0.2846(3) 0.4715(6) 0.4638(3) 0.067(2) Uani 1 1 d . . . . .
C311 C 0.2675(3) 1.2178(6) -0.0882(3) 0.072(2) Uani 1 1 d . . . . .
H311 H 0.252318 1.249214 -0.110883 0.086 Uiso 1 1 calc R U . . .
C310 C 0.2636(3) 1.1267(6) -0.0879(3) 0.071(2) Uani 1 1 d . . . . .
H310 H 0.245629 1.096211 -0.109349 0.086 Uiso 1 1 calc R U . . .
O2A O 0.6088(3) 0.9261(7) 0.2328(4) 0.086(3) Uani 0.6576 1 d D U P . .
N312 N 0.3212(4) 0.9065(7) 0.3968(3) 0.101(3) Uani 1 1 d D . . . .
C321 C 0.4356(4) 0.8454(6) 0.2342(3) 0.071(2) Uani 1 1 d D . . . .
C364 C 0.5309(4) 0.6413(7) 0.7840(3) 0.077(3) Uani 1 1 d . . . . .
H364 H 0.530909 0.603058 0.761969 0.093 Uiso 1 1 calc R U . . .
O3A O 0.7450(4) 0.9719(8) 0.3155(3) 0.092(4) Uani 0.6576 1 d D U P . .
C352 C 0.3384(4) 0.3047(6) 0.5321(3) 0.077(3) Uani 1 1 d . . . . .
C356 C 0.4817(4) 0.3614(7) 0.7161(3) 0.085(3) Uani 1 1 d . . . . .
H356 H 0.500548 0.411310 0.719073 0.101 Uiso 1 1 calc R U . . .
C305 C 0.1665(3) 0.6755(6) -0.1078(4) 0.087(3) Uani 1 1 d . . . . .
H305 H 0.161363 0.615193 -0.101906 0.104 Uiso 1 1 calc R U . . .
C349 C 0.2091(4) 0.2004(7) 0.4287(3) 0.081(3) Uani 1 1 d . . . . .
H349 H 0.227629 0.170400 0.450038 0.098 Uiso 1 1 calc R U . . .
C365 C 0.5576(3) 0.7178(7) 0.7897(3) 0.077(3) Uani 1 1 d . . . . .
H365 H 0.575861 0.729124 0.771416 0.092 Uiso 1 1 calc R U . . .
C315 C 0.3237(3) 0.7230(6) 0.0255(3) 0.074(3) Uani 1 1 d . . . . .
H315 H 0.299020 0.692808 0.010849 0.089 Uiso 1 1 calc R U . . .
C345 C 0.2158(3) 0.2877(6) 0.4219(3) 0.071(3) Uani 1 1 d . . . . .
C302 C 0.1814(4) 0.8482(6) -0.1241(3) 0.080(3) Uani 1 1 d . . . . .
H302 H 0.185649 0.908971 -0.129751 0.095 Uiso 1 1 calc R U . . .
C358 C 0.4315(3) 0.2734(7) 0.7394(3) 0.077(3) Uani 1 1 d . . . . .
H358 H 0.414294 0.260949 0.758485 0.093 Uiso 1 1 calc R U . . .
C314 C 0.3506(4) 0.6805(6) 0.0569(3) 0.077(3) Uani 1 1 d . . . . .
H314 H 0.343591 0.621965 0.063931 0.092 Uiso 1 1 calc R U . . .
C304 C 0.2012(3) 0.7185(6) -0.0852(3) 0.082(3) Uani 1 1 d . . . . .
H304 H 0.219600 0.688100 -0.064010 0.098 Uiso 1 1 calc R U . . .
O1A O 0.7097(3) 0.7619(8) 0.1923(3) 0.089(3) Uani 0.6576 1 d D U P . .
H1AA H 0.708976 0.711293 0.202578 0.133 Uiso 0.6576 1 calc R U P . .
C329 C 0.5383(3) 1.2077(6) 0.2805(3) 0.070(2) Uani 1 1 d . . . . .
H329 H 0.554228 1.221401 0.260515 0.084 Uiso 1 1 calc R U . . .
C362 C 0.4272(3) 0.4611(7) 0.8263(3) 0.070(2) Uani 1 1 d . . . . .
C334 C 0.3778(4) 0.9384(8) 0.3465(4) 0.089(3) Uani 1 1 d . . . . .
C312 C 0.3139(4) 1.2206(7) -0.0284(3) 0.088(3) Uani 1 1 d . . . . .
H312 H 0.332142 1.253316 -0.007909 0.106 Uiso 1 1 calc R U . . .
C326 C 0.4073(4) 0.9525(7) 0.3190(3) 0.079(3) Uani 1 1 d . . . . .
C353 C 0.3346(4) 0.2164(7) 0.5397(3) 0.085(3) Uani 1 1 d . . . . .
H353 H 0.311530 0.183160 0.524147 0.102 Uiso 1 1 calc R U . . .
C320 C 0.4678(4) 0.8412(8) 0.2152(4) 0.091(4) Uani 1 1 d . . . . .
H320 H 0.492507 0.877942 0.223795 0.110 Uiso 1 1 calc R U . . .
C301 C 0.1475(4) 0.8016(6) -0.1463(3) 0.084(3) Uani 1 1 d . . . . .
H301 H 0.129054 0.830388 -0.168070 0.101 Uiso 1 1 calc R U . . .
C317 C 0.3691(4) 0.8488(7) 0.0375(3) 0.094(4) Uani 1 1 d . . . . .
H317 H 0.375904 0.908274 0.031622 0.113 Uiso 1 1 calc R U . . .
C331 C 0.4914(4) 1.1690(7) 0.3368(3) 0.084(3) Uani 1 1 d . . . . .
H331 H 0.475052 1.158031 0.356694 0.101 Uiso 1 1 calc R U . . .
C351 C 0.3719(4) 0.3532(7) 0.5542(4) 0.097(4) Uani 1 1 d . . . . .
H351 H 0.374978 0.415205 0.550181 0.117 Uiso 1 1 calc R U . . .
C348 C 0.1753(4) 0.1550(7) 0.4048(4) 0.086(3) Uani 1 1 d . . . . .
H348 H 0.170669 0.094277 0.410338 0.103 Uiso 1 1 calc R U . . .
C369 C 0.3618(5) 0.3912(8) 0.8423(4) 0.096(4) Uani 1 1 d . . . . .
H369 H 0.356913 0.360175 0.817670 0.115 Uiso 1 1 calc R U . . .
C337 C 0.2584(5) 0.6974(7) 0.4171(4) 0.097(4) Uani 1 1 d . . . . .
H337 H 0.241575 0.721396 0.393256 0.117 Uiso 1 1 calc R U . . .
C355 C 0.4810(4) 0.3026(8) 0.6841(3) 0.090(3) Uani 1 1 d . . . . .
H355 H 0.498804 0.313593 0.665339 0.108 Uiso 1 1 calc R U . . .
C313 C 0.3121(4) 1.1296(7) -0.0253(3) 0.084(3) Uani 1 1 d . . . . .
H313 H 0.328473 1.100801 -0.002361 0.101 Uiso 1 1 calc R U . . .
C354 C 0.3635(4) 0.1748(7) 0.5692(3) 0.092(4) Uani 1 1 d . . . . .
H354 H 0.359018 0.114046 0.574825 0.110 Uiso 1 1 calc R U . . .
C350 C 0.4017(4) 0.3051(7) 0.5836(4) 0.097(4) Uani 1 1 d . . . . .
H350 H 0.425299 0.337059 0.599069 0.116 Uiso 1 1 calc R U . . .
C338 C 0.2589(4) 0.6055(7) 0.4228(4) 0.091(4) Uani 1 1 d . . . . .
H338 H 0.241938 0.568149 0.403253 0.109 Uiso 1 1 calc R U . . .
C372 C 0.3743(5) 0.4729(9) 0.9138(4) 0.097(4) Uani 1 1 d . . . . .
H372 H 0.379019 0.502107 0.938943 0.116 Uiso 1 1 calc R U . . .
C341 C 0.3056(4) 0.7203(7) 0.4751(4) 0.093(3) Uani 1 1 d . . . . .
H341 H 0.322995 0.760031 0.493220 0.111 Uiso 1 1 calc R U . . .
C318 C 0.3957(4) 0.8021(6) 0.0680(4) 0.101(5) Uani 1 1 d . . . . .
H318 H 0.421280 0.829670 0.082394 0.122 Uiso 1 1 calc R U . . .
C371 C 0.4029(5) 0.4867(10) 0.8900(4) 0.096(4) Uani 1 1 d . . . . .
H371 H 0.427535 0.523520 0.898686 0.116 Uiso 1 1 calc R U . . .
C340 C 0.3080(4) 0.6270(7) 0.4836(4) 0.087(3) Uani 1 1 d . . . . .
H340 H 0.325914 0.605288 0.507441 0.104 Uiso 1 1 calc R U . . .
C330 C 0.5195(4) 1.2402(9) 0.3397(4) 0.095(4) Uani 1 1 d . . . . .
H330 H 0.522078 1.278544 0.362103 0.114 Uiso 1 1 calc R U . . .
C366 C 0.5328(6) 0.7570(10) 0.8438(5) 0.123(5) Uani 1 1 d . . . . .
H366 H 0.533893 0.796042 0.865736 0.148 Uiso 1 1 calc R U . . .
C368 C 0.3341(5) 0.3816(8) 0.8689(4) 0.097(4) Uani 1 1 d . . . . .
H368 H 0.309365 0.344444 0.861361 0.117 Uiso 1 1 calc R U . . .
C336 C 0.3558(6) 0.9600(10) 0.4071(4) 0.111(5) Uani 1 1 d . . . . .
H336 H 0.361389 0.985888 0.432968 0.134 Uiso 1 1 calc R U . . .
C335 C 0.3829(5) 0.9788(10) 0.3826(4) 0.111(5) Uani 1 1 d . . . . .
H335 H 0.405690 1.020486 0.390622 0.133 Uiso 1 1 calc R U . . .
C346 C 0.1892(5) 0.3296(7) 0.3911(4) 0.116(6) Uani 1 1 d . . . . .
H346 H 0.192784 0.390636 0.385397 0.140 Uiso 1 1 calc R U . . .
C319 C 0.4668(4) 0.7838(9) 0.1824(4) 0.100(4) Uani 1 1 d . . . . .
H319 H 0.490750 0.782597 0.169474 0.120 Uiso 1 1 calc R U . . .
C4A C 0.6799(4) 0.8548(7) 0.2836(4) 0.069(3) Uani 0.6576 1 d D U P . .
C347 C 0.1567(5) 0.2792(8) 0.3687(4) 0.121(6) Uani 1 1 d . . . . .
H347 H 0.137933 0.308398 0.347339 0.145 Uiso 1 1 calc R U . . .
C367 C 0.5034(5) 0.6832(8) 0.8395(4) 0.109(5) Uani 1 1 d . . . . .
H367 H 0.483306 0.676458 0.856424 0.131 Uiso 1 1 calc R U . . .
C3A C 0.6755(4) 0.8276(7) 0.3213(4) 0.066(3) Uani 0.6576 1 d D U P . .
H3A H 0.672034 0.870710 0.340728 0.079 Uiso 0.6576 1 calc R U P . .
C333 C 0.3438(6) 0.8782(11) 0.3366(5) 0.117(5) Uani 1 1 d . . . . .
H333 H 0.339216 0.847412 0.311912 0.141 Uiso 1 1 calc R U . . .
C7A C 0.6766(4) 0.9533(7) 0.2742(4) 0.071(4) Uani 0.6576 1 d D U P . .
C5A C 0.6863(4) 0.7925(7) 0.2547(4) 0.077(4) Uani 0.6576 1 d D U P . .
C2A C 0.6761(4) 0.7373(8) 0.3308(5) 0.078(4) Uani 0.6576 1 d D U P . .
H2A H 0.671878 0.718661 0.356220 0.094 Uiso 0.6576 1 calc R U P . .
C1A C 0.6828(4) 0.6750(9) 0.3028(4) 0.086(5) Uani 0.6576 1 d D U P . .
H1A H 0.683664 0.613385 0.309185 0.104 Uiso 0.6576 1 calc R U P . .
C6A C 0.6882(4) 0.7026(8) 0.2656(5) 0.089(5) Uani 0.6576 1 d D U P . .
H6A H 0.693293 0.659254 0.246969 0.107 Uiso 0.6576 1 calc R U P . .
C12A C 0.7101(5) 1.0114(8) 0.2913(4) 0.084(4) Uani 0.6576 1 d D U P . .
C332 C 0.3169(6) 0.8633(11) 0.3626(5) 0.128(6) Uani 1 1 d . . . . .
H332 H 0.294372 0.820544 0.355786 0.153 Uiso 1 1 calc R U . . .
C8A C 0.6400(4) 0.9869(8) 0.2488(5) 0.082(4) Uani 0.6576 1 d D U P . .
C9A C 0.6357(6) 1.0780(9) 0.2417(5) 0.099(6) Uani 0.6576 1 d D U P . .
H9A H 0.609854 1.101524 0.225812 0.119 Uiso 0.6576 1 calc R U P . .
C11A C 0.7063(6) 1.1020(8) 0.2829(5) 0.101(6) Uani 0.6576 1 d D U P . .
H11A H 0.728890 1.141721 0.294191 0.121 Uiso 0.6576 1 calc R U P . .
C10A C 0.6694(6) 1.1335(9) 0.2579(5) 0.102(6) Uani 0.6576 1 d D U P . .
H10A H 0.667143 1.195155 0.251732 0.122 Uiso 0.6576 1 calc R U P . .
C13A C 0.6900(7) 0.8239(10) 0.2135(5) 0.095(5) Uani 0.6576 1 d D U P . .
H13A H 0.660661 0.837387 0.197919 0.114 Uiso 0.6576 1 calc R U P . .
H13B H 0.707015 0.879724 0.216132 0.114 Uiso 0.6576 1 calc R U P . .
C15A C 0.7820(8) 1.0260(15) 0.3292(6) 0.112(7) Uani 0.6576 1 d D U P . .
H15A H 0.790556 1.055177 0.306433 0.167 Uiso 0.6576 1 calc . U P . .
H15B H 0.805966 0.988831 0.343142 0.167 Uiso 0.6576 1 calc . U P . .
H15C H 0.775123 1.071185 0.347550 0.167 Uiso 0.6576 1 calc . U P . .
C323 C 0.3976(6) 0.7484(14) 0.1834(5) 0.095(4) Uani 0.653(14) 1 d D . P C 1
H323 H 0.371116 0.723326 0.169415 0.114 Uiso 0.653(14) 1 calc R U P C 1
C322 C 0.3968(6) 0.7991(13) 0.2165(5) 0.095(4) Uani 0.653(14) 1 d D . P C 1
H322 H 0.371470 0.803215 0.227363 0.114 Uiso 0.653(14) 1 calc R U P C 1
I408 I 0.4165(2) 0.0073(3) 0.6400(2) 0.148(3) Uani 0.4744 1 d D . P A 2
Zn44 Zn 0.4487(2) 0.1569(5) 0.6285(2) 0.121(4) Uani 0.4744 1 d D . P A 2
I407 I 0.5145(2) 0.1797(6) 0.5992(2) 0.170(3) Uani 0.4744 1 d D . P A 2
I303 I 0.39716(18) 0.5035(4) 0.1336(2) 0.1008(12) Uani 0.4912 1 d D . P C 2
Zn32 Zn 0.4311(3) 0.6516(5) 0.1213(2) 0.127(4) Uani 0.4912 1 d D . P C 2
I304 I 0.50180(12) 0.6702(5) 0.09899(16) 0.1076(12) Uani 0.4912 1 d D . P C 2
I401 I 0.0654(3) 0.5193(5) -0.1336(3) 0.197(4) Uani 0.4078 1 d D . P B 2
Zn41 Zn 0.0900(3) 0.6424(6) -0.1744(2) 0.111(5) Uani 0.4078 1 d D . P B 2
I402 I 0.1219(2) 0.6083(4) -0.23447(14) 0.0855(11) Uani 0.4078 1 d D . P B 2
I410 I 0.56419(18) 0.9791(3) 0.87977(15) 0.1504(19) Uani 0.504 1 d D . P E 2
Zn45 Zn 0.6005(3) 0.8731(6) 0.8382(3) 0.095(3) Uani 0.504 1 d D . P E 2
I409 I 0.6320(2) 0.9109(4) 0.7785(2) 0.126(2) Uani 0.504 1 d D . P E 2
I406 I 0.3177(2) 0.9677(3) 0.50579(16) 0.161(2) Uani 0.3816 1 d D . P F 2
Zn43 Zn 0.2867(4) 0.8912(5) 0.4410(3) 0.140(5) Uani 0.3816 1 d D . P F 2
I405 I 0.2111(3) 0.9291(4) 0.4006(2) 0.196(3) Uani 0.3816 1 d D . P F 2
I411 I 0.32906(10) 0.4642(2) 1.00810(8) 0.0842(13) Uani 0.442(13) 1 d D . P D 2
Zn46 Zn 0.29578(12) 0.4042(3) 0.93938(12) 0.0572(15) Uani 0.442(13) 1 d D . P D 2
I412 I 0.2200(2) 0.4527(4) 0.9051(3) 0.223(5) Uani 0.442(13) 1 d D . P D 2
I503 I 0.4267(11) 0.509(2) 0.1200(11) 0.080 Uiso 0.0262 1 d D U P C 3
Zn52 Zn 0.4414(8) 0.675(2) 0.1170(5) 0.080 Uiso 0.0262 1 d D U P C 3
I504 I 0.5070(11) 0.693(3) 0.0865(11) 0.080 Uiso 0.0262 1 d D U P C 3
I501 I 0.0797(10) 0.5234(19) -0.1447(8) 0.080 Uiso 0.0475 1 d D U P B 3
I502 I 0.1391(7) 0.6062(13) -0.2466(6) 0.080 Uiso 0.0475 1 d D U P B 3
Zn51 Zn 0.1115(13) 0.640(2) -0.1842(8) 0.080 Uiso 0.0475 1 d D U P B 3
I506 I 0.3547(9) 0.940(2) 0.5200(8) 0.080 Uiso 0.0275 1 d . U P F 3
I505 I 0.2309(9) 0.944(2) 0.4301(9) 0.080 Uiso 0.0275 1 d . U P F 3
Zn53 Zn 0.311(2) 0.893(5) 0.4639(19) 0.080 Uiso 0.0275 1 d . U P F 3
I510 I 0.5918(8) 0.9972(15) 0.8501(6) 0.080 Uiso 0.0356 1 d . U P E 3
I509 I 0.6436(8) 0.8669(17) 0.7526(7) 0.080 Uiso 0.0356 1 d . U P E 3
Zn55 Zn 0.6220(16) 0.863(3) 0.8124(14) 0.080 Uiso 0.0356 1 d . U P E 3
C14A C 0.5707(6) 0.9591(17) 0.2078(10) 0.145(11) Uani 0.6576 1 d D U P . .
H14A H 0.561305 0.917871 0.185580 0.217 Uiso 0.6576 1 calc . U P . .
H14B H 0.576584 1.017543 0.197446 0.217 Uiso 0.6576 1 calc . U P . .
H14C H 0.547808 0.964674 0.223181 0.217 Uiso 0.6576 1 calc . U P . .
C2 C 0.4222(12) 0.7030(18) 0.2029(7) 0.095(4) Uani 0.347(14) 1 d D . P C 2
H2 H 0.411812 0.643670 0.203143 0.114 Uiso 0.347(14) 1 calc R U P C 2
C03O C 0.4245(11) 0.7538(15) 0.2365(7) 0.095(4) Uani 0.347(14) 1 d D . P C 2
H03O H 0.419017 0.728971 0.260459 0.114 Uiso 0.347(14) 1 calc R U P C 2
C4B C 0.2361(10) 0.7607(18) 0.2569(8) 0.116(11) Uani 0.2 1 d DG U P G -1
C5B C 0.2614(10) 0.755(2) 0.2282(8) 0.113(11) Uani 0.2 1 d DG U P G -1
C6B C 0.2789(13) 0.832(3) 0.2151(12) 0.125(14) Uani 0.2 1 d DG U P G -1
H6B H 0.296167 0.827556 0.195478 0.150 Uiso 0.2 1 calc R U P G -1
C1B C 0.2709(19) 0.914(2) 0.2306(17) 0.124(15) Uani 0.2 1 d G U P G -1
H1B H 0.282827 0.966249 0.221564 0.149 Uiso 0.2 1 calc R U P G -1
C2B C 0.2456(19) 0.9197(18) 0.2592(17) 0.123(15) Uani 0.2 1 d G U P G -1
H2B H 0.240181 0.975982 0.269808 0.148 Uiso 0.2 1 calc R U P G -1
C3B C 0.2282(14) 0.843(2) 0.2724(11) 0.118(13) Uani 0.2 1 d DG U P G -1
H3B H 0.210873 0.847023 0.291966 0.142 Uiso 0.2 1 calc R U P G -1
C7B C 0.2225(9) 0.677(2) 0.2747(8) 0.126(11) Uani 0.2 1 d DG U P G -1
C12B C 0.1831(9) 0.638(2) 0.2577(10) 0.129(13) Uani 0.2 1 d DG U P G -1
C11B C 0.1727(12) 0.555(3) 0.2705(12) 0.132(14) Uani 0.2 1 d G U P G -1
H11B H 0.145746 0.527888 0.258967 0.159 Uiso 0.2 1 calc R U P G -1
C10B C 0.2017(16) 0.510(2) 0.3002(13) 0.137(15) Uani 0.2 1 d G U P G -1
H10B H 0.194613 0.453400 0.308952 0.164 Uiso 0.2 1 calc R U P G -1
C9B C 0.2411(14) 0.550(2) 0.3171(11) 0.131(14) Uani 0.2 1 d G U P G -1
H9B H 0.260974 0.519431 0.337421 0.157 Uiso 0.2 1 calc R U P G -1
C8B C 0.2515(10) 0.633(2) 0.3043(8) 0.115(11) Uani 0.2 1 d DG U P G -1
O2B O 0.2892(11) 0.677(3) 0.3198(11) 0.122(12) Uani 0.2 1 d D U P G -1
C816 C 0.419(2) 0.538(4) 0.3136(19) 0.127(18) Uani 0.16 1 d D U P H -2
H81A H 0.442815 0.579762 0.323271 0.152 Uiso 0.16 1 calc R U P H -2
H81B H 0.400258 0.535074 0.333644 0.152 Uiso 0.16 1 calc R U P H -2
C815 C 0.4371(18) 0.445(5) 0.308(2) 0.136(18) Uani 0.16 1 d D U P H -2
H81C H 0.456507 0.448342 0.288792 0.163 Uiso 0.16 1 calc R U P H -2
H81D H 0.454409 0.423793 0.333878 0.163 Uiso 0.16 1 calc R U P H -2
C814 C 0.400(2) 0.379(3) 0.293(2) 0.130(18) Uani 0.16 1 d D U P H -2
H81E H 0.412889 0.320290 0.288324 0.156 Uiso 0.16 1 calc R U P H -2
H81F H 0.382767 0.370937 0.313511 0.156 Uiso 0.16 1 calc R U P H -2
C813 C 0.371(2) 0.410(4) 0.2541(19) 0.126(17) Uani 0.16 1 d D U P H -2
H81G H 0.387047 0.406617 0.232200 0.151 Uiso 0.16 1 calc R U P H -2
H81H H 0.345581 0.370342 0.247427 0.151 Uiso 0.16 1 calc R U P H -2
C818 C 0.3550(17) 0.506(4) 0.2567(18) 0.117(16) Uani 0.16 1 d D U P H -2
H81I H 0.333410 0.507240 0.274011 0.141 Uiso 0.16 1 calc R U P H -2
H81J H 0.340396 0.526171 0.229798 0.141 Uiso 0.16 1 calc R U P H -2
C817 C 0.392(2) 0.570(3) 0.273(2) 0.123(17) Uani 0.16 1 d D U P H -2
H81K H 0.379743 0.629667 0.277129 0.147 Uiso 0.16 1 calc R U P H -2
H81L H 0.411124 0.576461 0.254071 0.147 Uiso 0.16 1 calc R U P H -2
C807 C 0.1735(11) 0.679(3) 0.5951(10) 0.080 Uiso 0.2052 1 d D U P . .
H80A H 0.192166 0.674886 0.575117 0.096 Uiso 0.2052 1 calc R U P . .
H80B H 0.167709 0.617394 0.603199 0.096 Uiso 0.2052 1 calc R U P . .
C808 C 0.1306(11) 0.725(3) 0.5765(8) 0.080 Uiso 0.2052 1 d D U P . .
H80C H 0.136696 0.784627 0.566915 0.096 Uiso 0.2052 1 calc R U P . .
H80D H 0.115420 0.689874 0.553297 0.096 Uiso 0.2052 1 calc R U P . .
C809 C 0.1013(9) 0.734(3) 0.6070(10) 0.080 Uiso 0.2052 1 d D U P . .
H80E H 0.073966 0.763477 0.594477 0.096 Uiso 0.2052 1 calc R U P . .
H80F H 0.094107 0.673573 0.615739 0.096 Uiso 0.2052 1 calc R U P . .
C810 C 0.1242(11) 0.787(3) 0.6433(10) 0.080 Uiso 0.2052 1 d D U P . .
H81M H 0.105668 0.789754 0.663374 0.096 Uiso 0.2052 1 calc R U P . .
H81N H 0.128953 0.849047 0.635031 0.096 Uiso 0.2052 1 calc R U P . .
C811 C 0.1679(11) 0.745(3) 0.6620(8) 0.080 Uiso 0.2052 1 d D U P . .
H81O H 0.183131 0.783079 0.683960 0.096 Uiso 0.2052 1 calc R U P . .
H81P H 0.162709 0.686380 0.673498 0.096 Uiso 0.2052 1 calc R U P . .
C812 C 0.1970(9) 0.732(3) 0.6317(10) 0.080 Uiso 0.2052 1 d D U P . .
H81Q H 0.223630 0.699332 0.644534 0.096 Uiso 0.2052 1 calc R U P . .
H81R H 0.205768 0.790352 0.622917 0.096 Uiso 0.2052 1 calc R U P . .
C801 C 0.0539(12) 0.316(3) 0.4520(15) 0.080 Uiso 0.1748 1 d D U P . .
H80G H 0.075154 0.309723 0.477501 0.096 Uiso 0.1748 1 calc R U P . .
H80H H 0.069059 0.304009 0.429954 0.096 Uiso 0.1748 1 calc R U P . .
C802 C 0.0171(15) 0.248(2) 0.4506(14) 0.080 Uiso 0.1748 1 d D U P . .
H80I H -0.002685 0.250861 0.424091 0.096 Uiso 0.1748 1 calc R U P . .
H80J H 0.029350 0.187615 0.454351 0.096 Uiso 0.1748 1 calc R U P . .
C803 C -0.0085(15) 0.268(2) 0.4831(14) 0.080 Uiso 0.1748 1 d D U P . .
H80K H 0.010849 0.261727 0.509695 0.096 Uiso 0.1748 1 calc R U P . .
H80L H -0.032424 0.224892 0.481311 0.096 Uiso 0.1748 1 calc R U P . .
C804 C -0.0270(12) 0.363(3) 0.4786(15) 0.080 Uiso 0.1748 1 d D U P . .
H80M H -0.047847 0.368639 0.452824 0.096 Uiso 0.1748 1 calc R U P . .
H80N H -0.042698 0.375464 0.500278 0.096 Uiso 0.1748 1 calc R U P . .
C805 C 0.0098(15) 0.431(2) 0.4804(14) 0.080 Uiso 0.1748 1 d D U P . .
H80O H -0.002551 0.491322 0.476480 0.096 Uiso 0.1748 1 calc R U P . .
H80P H 0.029213 0.428172 0.506994 0.096 Uiso 0.1748 1 calc R U P . .
C806 C 0.0359(15) 0.411(2) 0.4483(14) 0.080 Uiso 0.1748 1 d D U P . .
H80Q H 0.060146 0.454087 0.450857 0.096 Uiso 0.1748 1 calc R U P . .
H80R H 0.017056 0.419294 0.421560 0.096 Uiso 0.1748 1 calc R U P . .
O3B O 0.1593(15) 0.688(3) 0.2268(13) 0.145(16) Uani 0.2 1 d D U P G -1
C14B C 0.322(2) 0.632(6) 0.348(2) 0.17(3) Uani 0.2 1 d D U P G -1
H14D H 0.344228 0.608758 0.334317 0.262 Uiso 0.2 1 calc . U P I -1
H14E H 0.309329 0.583529 0.360445 0.262 Uiso 0.2 1 calc . U P J -1
H14F H 0.335878 0.674712 0.368627 0.262 Uiso 0.2 1 calc . U P K -1
C15B C 0.125(3) 0.643(6) 0.200(3) 0.18(3) Uani 0.2 1 d D U P G -1
H15D H 0.122789 0.582024 0.208753 0.265 Uiso 0.2 1 calc . U P L -1
H15E H 0.131642 0.642981 0.172970 0.265 Uiso 0.2 1 calc . U P M -1
H15F H 0.097679 0.674495 0.199025 0.265 Uiso 0.2 1 calc . U P N -1
O1B O 0.3036(17) 0.668(5) 0.1904(18) 0.19(2) Uani 0.2 1 d D U P G -1
H1BA H 0.322489 0.631180 0.201010 0.279 Uiso 0.2 1 calc R U P G -1
C13B C 0.2685(15) 0.667(3) 0.2106(12) 0.138(14) Uani 0.2 1 d D U P G -1
H13C H 0.274363 0.621469 0.232130 0.166 Uiso 0.2 1 calc R U P G -1
H13D H 0.241737 0.648704 0.191659 0.166 Uiso 0.2 1 calc R U P G -1

loop_
_atom_site_aniso_label
_atom_site_aniso_U_11
_atom_site_aniso_U_22
_atom_site_aniso_U_33
_atom_site_aniso_U_23
_atom_site_aniso_U_13
_atom_site_aniso_U_12
I308 0.0853(12) 0.0472(11) 0.0955(17) 0.0047(8) -0.0295(10) 0.0097(8)
I302 0.0648(16) 0.110(2) 0.209(4) -0.099(2) -0.0485(17) 0.0105(11)
I403 0.292(8) 0.0449(17) 0.149(5) 0.007(2) -0.125(5) -0.021(3)
I301 0.0809(11) 0.0421(13) 0.1525(19) 0.0314(10) -0.0188(13) -0.0075(8)
I312 0.0838(14) 0.0370(9) 0.1418(19) -0.0132(9) 0.0105(12) 0.0027(8)
I311 0.406(10) 0.092(2) 0.204(5) -0.085(3) 0.177(6) -0.118(4)
I309 0.0706(11) 0.072(2) 0.1072(18) 0.0276(16) -0.0038(12) 0.0004(13)
I306 0.0983(9) 0.0476(6) 0.0955(11) -0.0113(7) 0.0354(7) -0.0154(6)
I307 0.0917(15) 0.126(2) 0.0868(15) 0.0084(14) 0.0199(12) 0.0348(14)
I404 0.230(6) 0.255(7) 0.086(3) 0.000(3) -0.029(3) 0.162(5)
I305 0.0815(7) 0.0529(9) 0.1248(14) 0.0114(7) -0.0012(8) 0.0058(6)
I310 0.0895(13) 0.0397(11) 0.1101(16) -0.0045(9) -0.0225(12) -0.0026(9)
Zn31 0.054(3) 0.039(3) 0.100(4) 0.000(2) -0.012(3) 0.000(2)
Zn34 0.071(3) 0.056(3) 0.060(3) -0.013(2) -0.004(2) 0.010(2)
Zn42 0.070(2) 0.055(5) 0.054(4) -0.011(3) -0.025(2) 0.022(2)
Zn35 0.054(2) 0.048(3) 0.084(3) 0.018(2) -0.0311(19) -0.0089(18)
Zn36 0.260(10) 0.031(3) 0.200(8) -0.007(3) 0.106(7) -0.003(3)
Zn33 0.0722(13) 0.0435(15) 0.0871(19) 0.0021(12) 0.0184(13) -0.0062(10)
N302 0.065(4) 0.030(3) 0.071(4) -0.004(3) -0.008(3) 0.004(3)
N320 0.062(4) 0.039(3) 0.071(4) -0.002(3) -0.018(3) 0.000(3)
N311 0.065(4) 0.050(4) 0.081(5) 0.000(4) -0.026(4) 0.002(3)
N304 0.074(4) 0.033(3) 0.067(4) -0.005(3) -0.022(3) -0.001(3)
N303 0.062(4) 0.035(3) 0.063(4) -0.006(3) -0.012(3) -0.001(3)
N321 0.071(4) 0.049(4) 0.063(4) 0.000(3) -0.019(4) -0.007(3)
N309 0.071(4) 0.048(4) 0.067(4) -0.006(3) -0.007(3) -0.002(3)
N322 0.077(5) 0.050(4) 0.075(5) 0.004(3) -0.016(4) -0.005(4)
N316 0.080(5) 0.034(3) 0.074(4) -0.005(3) -0.029(4) 0.003(3)
N310 0.075(5) 0.065(5) 0.064(4) -0.004(4) 0.002(4) -0.002(4)
N314 0.086(5) 0.035(3) 0.081(5) -0.006(3) -0.021(4) 0.000(3)
N301 0.069(4) 0.036(3) 0.099(5) -0.008(3) -0.036(4) 0.004(3)
N319 0.081(5) 0.068(5) 0.063(4) -0.007(4) -0.019(4) -0.009(4)
N315 0.081(5) 0.042(4) 0.077(5) -0.004(3) -0.018(4) 0.003(3)
N305 0.113(7) 0.038(4) 0.079(5) -0.003(3) 0.001(5) -0.002(4)
N308 0.114(7) 0.056(5) 0.077(5) -0.014(4) 0.018(5) -0.020(5)
N324 0.080(6) 0.065(5) 0.099(6) -0.008(5) -0.014(5) -0.011(4)
N313 0.096(6) 0.051(4) 0.090(6) 0.002(4) 0.012(5) -0.004(4)
N323 0.109(7) 0.046(4) 0.092(6) -0.006(4) 0.017(5) -0.001(4)
N318 0.100(6) 0.043(4) 0.087(5) -0.010(4) -0.030(5) 0.009(4)
N306 0.105(6) 0.048(4) 0.072(4) -0.014(3) -0.039(4) 0.015(4)
N317 0.087(5) 0.041(4) 0.104(6) -0.010(4) -0.034(5) 0.006(4)
N307 0.091(6) 0.058(5) 0.071(5) -0.011(4) -0.018(4) -0.012(4)
C357 0.071(5) 0.046(4) 0.065(5) 0.002(4) -0.017(4) -0.005(4)
C325 0.064(5) 0.051(5) 0.061(5) -0.007(4) -0.008(4) -0.005(4)
C361 0.067(5) 0.051(5) 0.067(5) 0.001(4) -0.021(4) 0.000(4)
C360 0.058(4) 0.047(4) 0.058(4) 0.002(3) -0.022(4) 0.001(4)
C363 0.060(5) 0.043(4) 0.086(6) 0.000(4) -0.013(4) -0.003(4)
C327 0.067(5) 0.049(5) 0.063(5) -0.002(4) -0.017(4) 0.002(4)
C306 0.058(4) 0.036(4) 0.063(4) -0.010(3) -0.020(4) 0.005(3)
C309 0.068(5) 0.036(4) 0.064(4) -0.003(3) -0.005(4) -0.002(3)
C308 0.064(5) 0.041(4) 0.064(5) -0.011(3) -0.014(4) 0.001(3)
C307 0.069(5) 0.032(4) 0.071(5) -0.005(3) -0.007(4) 0.001(3)
C324 0.079(6) 0.053(5) 0.076(6) -0.015(4) 0.005(5) -0.014(4)
C359 0.070(6) 0.068(6) 0.092(7) -0.016(5) -0.024(6) -0.004(5)
C303 0.065(5) 0.035(4) 0.076(5) -0.010(3) -0.017(4) 0.002(3)
C343 0.075(5) 0.042(4) 0.073(5) -0.013(4) -0.019(4) -0.001(4)
C344 0.078(6) 0.045(5) 0.077(5) -0.012(4) -0.015(5) 0.004(4)
C316 0.073(5) 0.042(4) 0.069(5) -0.012(4) -0.018(4) 0.004(4)
C328 0.075(6) 0.051(5) 0.072(5) -0.005(4) -0.006(5) -0.006(4)
C339 0.084(6) 0.043(4) 0.070(5) -0.005(4) -0.014(5) 0.001(4)
C370 0.079(6) 0.048(5) 0.075(6) -0.003(4) -0.014(5) -0.002(4)
C342 0.075(5) 0.040(4) 0.076(5) -0.005(4) -0.010(4) -0.001(4)
C311 0.084(6) 0.040(4) 0.081(6) -0.001(4) -0.006(5) 0.003(4)
C310 0.071(5) 0.044(4) 0.088(6) -0.004(4) -0.009(5) 0.002(4)
O2A 0.081(7) 0.064(6) 0.114(8) 0.010(6) 0.025(6) 0.014(5)
N312 0.135(9) 0.074(6) 0.106(7) -0.005(5) 0.050(7) -0.025(6)
C321 0.087(7) 0.057(5) 0.060(5) -0.008(4) -0.008(5) -0.008(5)
C364 0.085(6) 0.052(5) 0.078(6) -0.003(4) -0.023(5) -0.011(5)
O3A 0.129(10) 0.076(7) 0.067(6) -0.014(5) 0.010(6) -0.051(7)
C352 0.090(7) 0.047(5) 0.077(6) -0.006(4) -0.023(5) 0.003(4)
C356 0.108(8) 0.064(6) 0.074(6) -0.014(5) 0.002(6) -0.025(6)
C305 0.076(6) 0.041(5) 0.118(8) 0.008(5) -0.040(6) -0.004(4)
C349 0.081(6) 0.050(5) 0.096(7) -0.005(5) -0.020(5) -0.003(5)
C365 0.076(6) 0.061(6) 0.079(6) 0.011(5) -0.017(5) -0.002(5)
C315 0.084(6) 0.050(5) 0.072(5) -0.008(4) -0.023(5) 0.005(4)
C345 0.071(5) 0.044(4) 0.080(6) -0.014(4) -0.026(4) 0.000(4)
C302 0.094(7) 0.035(4) 0.091(6) 0.005(4) -0.024(5) -0.002(4)
C358 0.071(6) 0.065(6) 0.084(6) -0.013(5) -0.014(5) -0.011(5)
C314 0.096(7) 0.041(4) 0.073(5) -0.007(4) -0.031(5) 0.009(4)
C304 0.074(6) 0.039(4) 0.109(7) 0.008(4) -0.037(5) 0.004(4)
O1A 0.067(6) 0.084(7) 0.109(8) -0.046(6) 0.002(6) -0.012(5)
C329 0.071(5) 0.056(5) 0.073(5) 0.007(4) -0.007(4) 0.005(4)
C362 0.071(5) 0.061(5) 0.063(5) 0.000(4) -0.017(4) -0.001(4)
C334 0.106(8) 0.072(7) 0.088(7) -0.003(6) 0.017(6) -0.014(6)
C312 0.124(9) 0.052(5) 0.074(6) -0.015(5) -0.013(6) -0.019(6)
C326 0.099(7) 0.062(6) 0.072(6) 0.001(5) 0.005(5) -0.017(5)
C353 0.100(7) 0.050(5) 0.083(6) -0.008(4) -0.034(6) -0.009(5)
C320 0.080(7) 0.077(7) 0.104(8) -0.041(6) -0.010(6) -0.016(6)
C301 0.091(7) 0.038(4) 0.097(7) 0.007(4) -0.040(6) -0.006(4)
C317 0.099(7) 0.045(5) 0.103(7) 0.005(5) -0.060(6) 0.000(5)
C331 0.103(8) 0.060(6) 0.084(6) -0.023(5) 0.007(6) -0.016(5)
C351 0.094(7) 0.045(5) 0.123(9) -0.016(5) -0.046(7) 0.000(5)
C348 0.080(6) 0.047(5) 0.111(8) -0.004(5) -0.026(6) -0.007(5)
C369 0.110(9) 0.072(7) 0.107(8) -0.033(6) 0.021(7) -0.023(6)
C337 0.135(11) 0.051(6) 0.095(7) 0.002(5) -0.003(7) 0.004(6)
C355 0.120(9) 0.064(6) 0.080(6) -0.010(5) 0.009(6) -0.027(6)
C313 0.109(8) 0.048(5) 0.079(6) -0.002(4) -0.020(6) -0.007(5)
C354 0.105(8) 0.053(5) 0.095(7) -0.010(5) -0.031(6) -0.008(5)
C350 0.099(8) 0.043(5) 0.118(8) -0.018(5) -0.048(7) 0.003(5)
C338 0.112(8) 0.043(5) 0.098(7) 0.001(5) -0.023(6) 0.008(5)
C372 0.117(10) 0.076(7) 0.087(7) -0.007(6) -0.002(7) -0.009(7)
C341 0.104(8) 0.049(5) 0.113(9) -0.024(6) -0.006(7) -0.014(5)
C318 0.115(9) 0.041(5) 0.110(8) 0.003(5) -0.065(7) 0.002(5)
C371 0.097(8) 0.109(10) 0.080(7) -0.013(6) 0.011(6) -0.015(7)
C340 0.098(8) 0.050(5) 0.099(7) -0.005(5) -0.012(6) -0.007(5)
C330 0.097(8) 0.084(8) 0.098(8) -0.039(7) 0.006(7) -0.023(7)
C366 0.148(13) 0.081(9) 0.140(12) -0.052(9) 0.028(11) -0.037(9)
C368 0.107(9) 0.070(7) 0.115(9) -0.032(7) 0.023(8) -0.027(6)
C336 0.145(13) 0.094(10) 0.104(9) -0.022(8) 0.049(9) -0.019(9)
C335 0.124(11) 0.107(10) 0.111(9) -0.039(8) 0.047(9) -0.042(9)
C346 0.137(10) 0.038(5) 0.126(9) -0.002(5) -0.082(9) -0.001(6)
C319 0.092(8) 0.097(9) 0.100(8) -0.040(7) -0.007(6) 0.008(7)
C4A 0.068(7) 0.028(6) 0.105(10) -0.008(6) 0.004(7) -0.004(5)
C347 0.125(10) 0.061(7) 0.131(10) 0.002(6) -0.079(9) -0.006(6)
C367 0.138(11) 0.064(7) 0.128(10) -0.043(7) 0.035(9) -0.035(7)
C3A 0.045(6) 0.049(7) 0.087(8) 0.004(6) -0.022(6) -0.008(5)
C333 0.136(12) 0.107(11) 0.114(10) -0.026(8) 0.039(9) -0.045(10)
C7A 0.099(10) 0.032(6) 0.086(8) -0.008(6) 0.026(8) -0.005(6)
C5A 0.068(8) 0.045(7) 0.109(10) -0.013(7) -0.002(7) -0.001(6)
C2A 0.048(6) 0.061(8) 0.114(11) 0.021(8) -0.011(7) -0.007(6)
C1A 0.053(7) 0.056(8) 0.129(13) 0.024(9) -0.031(8) -0.004(6)
C6A 0.055(7) 0.052(8) 0.146(14) -0.028(9) -0.011(9) -0.003(6)
C12A 0.137(13) 0.048(7) 0.074(8) -0.013(6) 0.038(9) -0.021(8)
C332 0.157(14) 0.116(12) 0.129(12) -0.034(10) 0.072(11) -0.061(11)
C8A 0.110(11) 0.046(7) 0.100(10) 0.001(7) 0.047(9) 0.008(7)
C9A 0.144(15) 0.063(9) 0.109(12) 0.007(9) 0.068(11) 0.027(10)
C11A 0.174(18) 0.058(9) 0.078(10) -0.025(7) 0.042(11) -0.033(10)
C10A 0.181(18) 0.043(8) 0.100(12) 0.000(8) 0.072(12) 0.003(10)
C13A 0.122(14) 0.056(9) 0.108(12) -0.017(8) 0.025(11) 0.015(9)
C15A 0.148(18) 0.103(14) 0.091(11) -0.031(10) 0.041(12) -0.068(14)
C323 0.086(8) 0.097(9) 0.094(8) -0.042(7) -0.001(6) -0.029(6)
C322 0.086(8) 0.097(9) 0.094(8) -0.042(7) -0.001(6) -0.029(6)
I408 0.221(5) 0.0434(14) 0.126(3) 0.0001(14) -0.088(3) 0.0181(17)
Zn44 0.157(7) 0.055(4) 0.106(5) -0.013(3) -0.079(4) 0.024(4)
I407 0.209(5) 0.150(4) 0.130(4) -0.029(3) -0.013(3) 0.066(3)
I303 0.144(2) 0.0431(16) 0.0843(13) 0.0002(12) -0.0490(16) 0.0118(15)
Zn32 0.206(8) 0.053(5) 0.084(6) -0.011(4) -0.057(5) 0.033(4)
I304 0.0971(18) 0.143(3) 0.081(2) 0.0222(17) 0.0125(16) 0.0612(18)
I401 0.205(6) 0.0423(19) 0.254(6) 0.053(2) -0.163(5) -0.032(2)
Zn41 0.086(6) 0.042(5) 0.156(8) -0.024(4) -0.087(5) 0.009(4)
I402 0.063(2) 0.0739(19) 0.114(2) -0.0378(16) 0.0073(19) -0.0091(14)
I410 0.142(2) 0.0580(18) 0.224(5) -0.039(2) -0.027(3) -0.0023(16)
Zn45 0.099(5) 0.044(3) 0.115(6) 0.006(3) -0.039(3) -0.002(2)
I409 0.135(4) 0.083(3) 0.130(4) 0.038(2) -0.047(3) -0.011(2)
I406 0.284(7) 0.071(2) 0.165(5) -0.053(3) 0.130(5) -0.070(4)
Zn43 0.255(14) 0.035(3) 0.153(8) 0.000(4) 0.092(8) 0.001(6)
I405 0.293(8) 0.098(3) 0.230(7) 0.066(4) 0.129(6) 0.100(4)
I411 0.122(3) 0.0549(15) 0.0760(17) -0.0320(11) 0.0206(15) -0.0361(12)
Zn46 0.070(2) 0.032(3) 0.069(3) -0.0143(18) 0.0132(19) -0.0106(17)
I412 0.272(9) 0.071(2) 0.383(11) 0.071(4) 0.199(9) 0.078(4)
C14A 0.067(11) 0.099(16) 0.26(3) 0.048(18) 0.008(15) 0.015(11)
C2 0.086(8) 0.097(9) 0.094(8) -0.042(7) -0.001(6) -0.029(6)
C03O 0.086(8) 0.097(9) 0.094(8) -0.042(7) -0.001(6) -0.029(6)
C4B 0.077(19) 0.17(2) 0.07(2) 0.039(17) -0.051(15) 0.013(18)
C5B 0.073(18) 0.16(2) 0.07(3) 0.047(18) -0.051(15) 0.01(2)
C6B 0.10(3) 0.17(3) 0.08(3) 0.05(2) -0.034(19) 0.01(2)
C1B 0.09(3) 0.17(2) 0.10(3) 0.04(3) -0.02(2) -0.02(3)
C2B 0.09(3) 0.17(2) 0.08(3) 0.03(2) -0.03(2) -0.02(2)
C3B 0.09(3) 0.17(2) 0.08(3) 0.03(2) -0.032(18) -0.01(2)
C7B 0.13(2) 0.16(2) 0.08(2) 0.017(17) 0.006(15) 0.016(18)
C12B 0.13(2) 0.14(3) 0.11(2) 0.00(2) 0.004(18) 0.014(19)
C11B 0.15(3) 0.14(3) 0.10(3) 0.00(2) 0.01(2) 0.01(2)
C10B 0.16(3) 0.15(3) 0.09(3) 0.00(2) 0.01(2) 0.00(2)
C9B 0.16(3) 0.15(3) 0.08(3) 0.01(2) 0.02(2) 0.01(2)
C8B 0.14(2) 0.14(2) 0.06(2) 0.008(17) 0.017(16) 0.025(19)
O2B 0.15(2) 0.13(3) 0.074(19) -0.028(19) 0.001(17) 0.03(2)
C816 0.11(4) 0.14(4) 0.15(4) 0.02(3) 0.07(3) 0.00(3)
C815 0.13(4) 0.14(4) 0.14(4) 0.01(3) 0.06(3) 0.01(3)
C814 0.13(4) 0.15(4) 0.13(4) -0.02(3) 0.07(3) 0.02(3)
C813 0.13(4) 0.14(4) 0.13(4) -0.01(3) 0.07(3) 0.02(3)
C818 0.11(3) 0.14(4) 0.13(4) -0.01(3) 0.09(3) 0.01(3)
C817 0.11(4) 0.14(4) 0.15(4) 0.01(3) 0.08(3) 0.00(3)
O3B 0.14(3) 0.13(3) 0.14(3) 0.01(2) -0.03(2) -0.01(2)
C14B 0.17(4) 0.23(7) 0.10(4) -0.02(4) -0.03(4) 0.05(4)
C15B 0.15(5) 0.16(6) 0.18(5) -0.02(5) -0.05(4) -0.01(4)
O1B 0.14(4) 0.25(6) 0.15(4) -0.06(4) -0.02(3) -0.02(4)
C13B 0.10(3) 0.18(3) 0.10(3) 0.02(2) -0.06(2) 0.02(3)

loop_
_atom_type_symbol
_atom_type_description
_atom_type_scat_dispersion_real
_atom_type_scat_dispersion_imag
_atom_type_scat_source
C C 0.0181 0.0091 'International Tables Vol C Tables 4.2.6.8 and 6.1.1.4'
H H 0.0000 0.0000 'International Tables Vol C Tables 4.2.6.8 and 6.1.1.4'
I I -0.3257 6.8362 'International Tables Vol C Tables 4.2.6.8 and 6.1.1.4'
N N 0.0311 0.0180 'International Tables Vol C Tables 4.2.6.8 and 6.1.1.4'
O O 0.0492 0.0322 'International Tables Vol C Tables 4.2.6.8 and 6.1.1.4'
Zn Zn -1.5491 0.6778 'International Tables Vol C Tables 4.2.6.8 and 6.1.1.4'

loop_
_exptl_crystal_face_index_h
_exptl_crystal_face_index_k
_exptl_crystal_face_index_l
_exptl_crystal_face_perp_dist
0 0 -1 0.0596
0 0 1 0.0843
-2 -1 2 0.0915
-2 -1 -2 0.0860
-2 -1 1 0.0950
2 1 1 0.1425
2 1 -2 0.1297
-1 0 1 0.0379
1 0 -1 0.0583
-2 0 -1 0.0458
2 0 1 0.0862
-2 1 2 0.1038
2 -1 -2 0.0936
2 -1 1 0.1165
1 -1 -1 0.0995
-1 1 1 0.1200
0 1 -2 0.1216
1 2 -1 0.1481
-1 -2 1 0.1059

loop_
_geom_angle_atom_site_label_1
_geom_angle_atom_site_label_2
_geom_angle_atom_site_label_3
_geom_angle
_geom_angle_site_symmetry_1
_geom_angle_site_symmetry_3
_geom_angle_publ_flag
I302 Zn31 I301 126.8(3) . . ?
N311 Zn31 I302 107.8(4) 4_575 . ?
N311 Zn31 I301 105.0(3) 4_575 . ?
N301 Zn31 I302 106.9(4) . . ?
N301 Zn31 I301 106.3(4) . . ?
N301 Zn31 N311 101.2(4) . 4_575 ?
I307 Zn34 I308 125.1(2) . . ?
N319 Zn34 I308 106.9(3) . . ?
N319 Zn34 I307 106.0(4) . . ?
N319 Zn34 N318 101.9(4) . . ?
N318 Zn34 I308 108.2(3) . . ?
N318 Zn34 I307 106.3(4) . . ?
I404 Zn42 I403 125.3(4) . . ?
N306 Zn42 I403 108.8(4) . . ?
N306 Zn42 I404 106.3(4) . . ?
N306 Zn42 N307 102.5(4) . . ?
N307 Zn42 I403 103.4(4) . . ?
N307 Zn42 I404 108.3(4) . . ?
I309 Zn35 I310 127.3(4) . . ?
N324 Zn35 I309 110.4(5) . . ?
N324 Zn35 I310 104.0(5) . . ?
N324 Zn35 N317 95.9(5) . 4_666 ?
N317 Zn35 I309 106.0(5) 4_666 . ?
N317 Zn35 I310 108.7(5) 4_666 . ?
I311 Zn36 I312 121.5(3) . . ?
N305 Zn36 I312 109.9(4) 1_546 . ?
N305 Zn36 I311 109.1(4) 1_546 . ?
N305 Zn36 N323 102.1(5) 1_546 . ?
N323 Zn36 I312 106.9(4) . . ?
N323 Zn36 I311 105.5(4) . . ?
I305 Zn33 I306 121.88(19) . . ?
N313 Zn33 I306 109.2(3) . . ?
N313 Zn33 I305 107.3(3) . . ?
N312 Zn33 I306 104.2(4) . . ?
N312 Zn33 I305 110.4(4) . . ?
N312 Zn33 N313 102.0(5) . . ?
C308 N302 C306 113.9(7) . . ?
C361 N320 C360 114.1(9) . . ?
C329 N311 Zn31 122.2(8) . 4_676 ?
C329 N311 C330 119.4(9) . . ?
C330 N311 Zn31 118.1(7) . 4_676 ?
C307 N304 C308 115.4(7) . . ?
C306 N303 C307 113.8(7) . . ?
C360 N321 C362 115.7(8) . . ?
C325 N309 C324 113.3(9) . . ?
C361 N322 C362 114.6(9) . . ?
C344 N316 C343 114.9(8) . . ?
C325 N310 C326 115.2(9) . . ?
C342 N314 C344 115.3(7) . . ?
C305 N301 Zn31 120.9(6) . . ?
C305 N301 C301 118.0(7) . . ?
C305 N301 Zn41 119.8(6) . . ?
C305 N301 Zn51 117.3(13) . . ?
C301 N301 Zn31 121.0(6) . . ?
C301 N301 Zn41 122.0(6) . . ?
C301 N301 Zn51 117.0(11) . . ?
C359 N319 Zn34 118.8(7) . . ?
C359 N319 C355 119.1(9) . . ?
C359 N319 Zn44 122.3(7) . . ?
C355 N319 Zn34 121.9(8) . . ?
C355 N319 Zn44 118.3(9) . . ?
C342 N315 C343 114.6(7) . . ?
C311 N305 Zn36 121.5(7) . 1_564 ?
C311 N305 C312 118.7(8) . . ?
C312 N305 Zn36 119.7(7) . 1_564 ?
C324 N308 C326 116.4(9) . . ?
C365 N324 Zn35 120.7(9) . . ?
C365 N324 C366 117.9(10) . . ?
C365 N324 Zn45 129.3(10) . . ?
C365 N324 Zn55 99.6(14) . . ?
C366 N324 Zn35 120.9(9) . . ?
C366 N324 Zn45 112.0(9) . . ?
C366 N324 Zn55 141.2(14) . . ?
C337 N313 Zn33 114.5(8) . . ?
C337 N313 Zn43 129.0(8) . . ?
C337 N313 Zn53 152.2(17) . . ?
C341 N313 Zn33 126.0(7) . . ?
C341 N313 C337 119.4(9) . . ?
C341 N313 Zn43 111.3(8) . . ?
C341 N313 Zn53 87.1(17) . . ?
C372 N323 Zn36 124.5(9) . . ?
C372 N323 C368 117.5(11) . . ?
C372 N323 Zn46 122.8(9) . . ?
C368 N323 Zn36 117.9(9) . . ?
C368 N323 Zn46 119.6(9) . . ?
C354 N318 Zn34 121.3(7) . . ?
C354 N318 Zn44 124.0(7) . . ?
C350 N318 Zn34 122.4(7) . . ?
C350 N318 C354 116.2(9) . . ?
C350 N318 Zn44 119.5(7) . . ?
C314 N306 Zn42 121.7(7) . . ?
C314 N306 C318 119.2(8) . . ?
C314 N306 Zn32 122.5(7) . . ?
C314 N306 Zn52 134.8(12) . . ?
C318 N306 Zn42 118.9(7) . . ?
C318 N306 Zn32 118.1(7) . . ?
C318 N306 Zn52 104.9(12) . . ?
Zn35 N317 Zn55 23.7(13) 4_565 4_565 ?
C348 N317 Zn35 123.6(7) . 4_565 ?
C348 N317 Zn45 121.4(7) . 4_565 ?
C348 N317 Zn55 127.8(14) . 4_565 ?
C347 N317 Zn35 119.8(7) . 4_565 ?
C347 N317 C348 115.8(8) . . ?
C347 N317 Zn45 122.8(7) . 4_565 ?
C347 N317 Zn55 106.6(15) . 4_565 ?
Zn45 N317 Zn55 32.5(13) 4_565 4_565 ?
C319 N307 Zn42 122.5(9) . . ?
C319 N307 C323 117.3(11) . . ?
C319 N307 Zn32 121.4(9) . . ?
C319 N307 Zn52 108.3(13) . . ?
C319 N307 C2 104.5(14) . . ?
C323 N307 Zn42 118.4(8) . . ?
C2 N307 Zn32 121.3(11) . . ?
C356 C357 C360 122.3(9) . . ?
C356 C357 C358 119.8(10) . . ?
C358 C357 C360 117.9(10) . . ?
N309 C325 C327 115.3(9) . . ?
N310 C325 N309 126.1(8) . . ?
N310 C325 C327 118.5(8) . . ?
N320 C361 C363 117.5(10) . . ?
N322 C361 N320 126.2(9) . . ?
N322 C361 C363 116.3(9) . . ?
N320 C360 C357 116.1(9) . . ?
N321 C360 N320 124.7(8) . . ?
N321 C360 C357 119.1(8) . . ?
C364 C363 C361 121.4(9) . . ?
C364 C363 C367 118.6(10) . . ?
C367 C363 C361 120.0(11) . . ?
C328 C327 C325 122.1(8) . . ?
C328 C327 C331 118.3(9) . . ?
C331 C327 C325 119.6(10) . . ?
N302 C306 C303 115.6(7) . . ?
N303 C306 N302 126.5(7) . . ?
N303 C306 C303 117.9(7) . . ?
C310 C309 C307 121.6(7) . . ?
C313 C309 C307 121.5(8) . . ?
C313 C309 C310 116.8(8) . . ?
N302 C308 C316 116.4(7) . . ?
N304 C308 N302 125.1(7) . . ?
N304 C308 C316 118.5(7) . . ?
N304 C307 N303 125.0(7) . . ?
N304 C307 C309 117.1(7) . . ?
N303 C307 C309 117.9(7) . . ?
N309 C324 C321 116.7(10) . . ?
N308 C324 N309 124.8(9) . . ?
N308 C324 C321 118.4(9) . . ?
N319 C359 H359 118.5 . . ?
N319 C359 C358 123.1(10) . . ?
C358 C359 H359 118.5 . . ?
C302 C303 C306 120.3(8) . . ?
C304 C303 C306 121.4(8) . . ?
C304 C303 C302 118.2(8) . . ?
N316 C343 N315 124.4(7) . . ?
N316 C343 C345 118.7(8) . . ?
N315 C343 C345 116.9(8) . . ?
N316 C344 N314 125.5(8) . . ?
N316 C344 C352 116.7(8) . . ?
N314 C344 C352 117.9(8) . . ?
C315 C316 C308 121.8(8) . . ?
C315 C316 C317 117.9(8) . . ?
C317 C316 C308 120.2(8) . . ?
C327 C328 H328 119.5 . . ?
C327 C328 C329 120.9(9) . . ?
C329 C328 H328 119.5 . . ?
C338 C339 C342 121.5(8) . . ?
C338 C339 C340 117.2(9) . . ?
C340 C339 C342 121.4(9) . . ?
C369 C370 C362 119.9(10) . . ?
C371 C370 C362 121.0(10) . . ?
C371 C370 C369 119.0(12) . . ?
N314 C342 N315 124.9(8) . . ?
N314 C342 C339 120.9(8) . . ?
N315 C342 C339 114.2(8) . . ?
N305 C311 H311 118.2 . . ?
N305 C311 C310 123.7(9) . . ?
C310 C311 H311 118.2 . . ?
C309 C310 H310 121.0 . . ?
C311 C310 C309 118.1(9) . . ?
C311 C310 H310 121.0 . . ?
C8A O2A C14A 117.3(14) . . ?
C336 N312 Zn33 126.3(9) . . ?
C336 N312 Zn43 113.4(9) . . ?
C336 N312 Zn53 93.5(18) . . ?
C332 N312 Zn33 116.4(10) . . ?
C332 N312 C336 117.3(12) . . ?
C332 N312 Zn43 128.7(10) . . ?
C332 N312 Zn53 143.1(19) . . ?
C320 C321 C324 122.6(9) . . ?
C320 C321 C322 116.6(11) . . ?
C320 C321 C03O 101.8(15) . . ?
C322 C321 C324 119.8(12) . . ?
C03O C321 C324 121.7(13) . . ?
C363 C364 H364 120.2 . . ?
C363 C364 C365 119.6(10) . . ?
C365 C364 H364 120.2 . . ?
C12A O3A C15A 117.1(15) . . ?
C353 C352 C344 120.7(8) . . ?
C353 C352 C351 119.9(9) . . ?
C351 C352 C344 119.4(9) . . ?
C357 C356 H356 119.4 . . ?
C357 C356 C355 121.2(10) . . ?
C355 C356 H356 119.4 . . ?
N301 C305 H305 118.9 . . ?
N301 C305 C304 122.1(9) . . ?
C304 C305 H305 118.9 . . ?
C345 C349 H349 119.9 . . ?
C345 C349 C348 120.3(10) . . ?
C348 C349 H349 119.9 . . ?
N324 C365 C364 122.9(12) . . ?
N324 C365 H365 118.6 . . ?
C364 C365 H365 118.6 . . ?
C316 C315 H315 119.8 . . ?
C316 C315 C314 120.5(9) . . ?
C314 C315 H315 119.8 . . ?
C349 C345 C343 122.1(8) . . ?
C349 C345 C346 119.1(9) . . ?
C346 C345 C343 118.8(9) . . ?
C303 C302 H302 120.3 . . ?
C301 C302 C303 119.4(8) . . ?
C301 C302 H302 120.3 . . ?
C357 C358 C359 116.9(11) . . ?
C357 C358 H358 121.6 . . ?
C359 C358 H358 121.6 . . ?
N306 C314 C315 121.7(9) . . ?
N306 C314 H314 119.1 . . ?
C315 C314 H314 119.1 . . ?
C303 C304 H304 119.9 . . ?
C305 C304 C303 120.1(8) . . ?
C305 C304 H304 119.9 . . ?
C13A O1A H1AA 109.5 . . ?
N311 C329 C328 120.5(10) . . ?
N311 C329 H329 119.8 . . ?
C328 C329 H329 119.8 . . ?
N321 C362 C370 117.2(9) . . ?
N322 C362 N321 124.7(10) . . ?
N322 C362 C370 118.1(9) . . ?
C335 C334 C326 123.2(11) . . ?
C335 C334 C333 116.9(13) . . ?
C333 C334 C326 119.8(11) . . ?
N305 C312 H312 119.0 . . ?
N305 C312 C313 121.9(9) . . ?
C313 C312 H312 119.0 . . ?
N310 C326 C334 117.4(10) . . ?
N308 C326 N310 124.0(11) . . ?
N308 C326 C334 118.6(10) . . ?
C352 C353 H353 119.5 . . ?
C352 C353 C354 121.1(9) . . ?
C354 C353 H353 119.5 . . ?
C321 C320 H320 119.0 . . ?
C321 C320 C319 122.0(11) . . ?
C319 C320 H320 119.0 . . ?
N301 C301 C302 122.1(8) . . ?
N301 C301 H301 119.0 . . ?
C302 C301 H301 119.0 . . ?
C316 C317 H317 120.4 . . ?
C318 C317 C316 119.2(10) . . ?
C318 C317 H317 120.4 . . ?
C327 C331 H331 121.2 . . ?
C330 C331 C327 117.7(12) . . ?
C330 C331 H331 121.2 . . ?
C352 C351 H351 121.9 . . ?
C352 C351 C350 116.1(10) . . ?
C350 C351 H351 121.9 . . ?
N317 C348 C349 121.6(10) . . ?
N317 C348 H348 119.2 . . ?
C349 C348 H348 119.2 . . ?
C370 C369 H369 121.5 . . ?
C370 C369 C368 117.0(11) . . ?
C368 C369 H369 121.5 . . ?
N313 C337 H337 118.9 . . ?
N313 C337 C338 122.2(11) . . ?
C338 C337 H337 118.9 . . ?
N319 C355 C356 119.7(12) . . ?
N319 C355 H355 120.1 . . ?
C356 C355 H355 120.1 . . ?
C309 C313 C312 120.7(9) . . ?
C309 C313 H313 119.6 . . ?
C312 C313 H313 119.6 . . ?
N318 C354 H354 119.1 . . ?
C353 C354 N318 121.8(10) . . ?
C353 C354 H354 119.1 . . ?
N318 C350 C351 124.8(9) . . ?
N318 C350 H350 117.6 . . ?
C351 C350 H350 117.6 . . ?
C339 C338 C337 120.0(10) . . ?
C339 C338 H338 120.0 . . ?
C337 C338 H338 120.0 . . ?
N323 C372 H372 118.4 . . ?
N323 C372 C371 123.1(12) . . ?
C371 C372 H372 118.4 . . ?
N313 C341 H341 118.9 . . ?
N313 C341 C340 122.2(10) . . ?
C340 C341 H341 118.9 . . ?
N306 C318 C317 121.5(9) . . ?
N306 C318 H318 119.3 . . ?
C317 C318 H318 119.3 . . ?
C370 C371 H371 120.2 . . ?
C372 C371 C370 119.6(12) . . ?
C372 C371 H371 120.2 . . ?
C339 C340 C341 118.8(10) . . ?
C339 C340 H340 120.6 . . ?
C341 C340 H340 120.6 . . ?
N311 C330 C331 123.1(10) . . ?
N311 C330 H330 118.4 . . ?
C331 C330 H330 118.4 . . ?
N324 C366 H366 118.4 . . ?
N324 C366 C367 123.1(12) . . ?
C367 C366 H366 118.4 . . ?
N323 C368 C369 123.7(11) . . ?
N323 C368 H368 118.2 . . ?
C369 C368 H368 118.2 . . ?
N312 C336 H336 118.4 . . ?
N312 C336 C335 123.1(13) . . ?
C335 C336 H336 118.4 . . ?
C334 C335 H335 119.9 . . ?
C336 C335 C334 120.2(13) . . ?
C336 C335 H335 119.9 . . ?
C345 C346 H346 121.7 . . ?
C345 C346 C347 116.6(10) . . ?
C347 C346 H346 121.7 . . ?
N307 C319 C320 121.0(13) . . ?
N307 C319 H319 119.5 . . ?
C320 C319 H319 119.5 . . ?
C3A C4A C7A 118.0(10) . . ?
C3A C4A C5A 121.1(9) . . ?
C5A C4A C7A 121.0(11) . . ?
N317 C347 C346 126.6(10) . . ?
N317 C347 H347 116.7 . . ?
C346 C347 H347 116.7 . . ?
C363 C367 C366 117.5(14) . . ?
C363 C367 H367 121.2 . . ?
C366 C367 H367 121.2 . . ?
C4A C3A H3A 119.9 . . ?
C4A C3A C2A 120.2(11) . . ?
C2A C3A H3A 119.9 . . ?
C334 C333 H333 120.0 . . ?
C332 C333 C334 120.0(14) . . ?
C332 C333 H333 120.0 . . ?
C12A C7A C4A 120.3(10) . . ?
C8A C7A C4A 120.1(10) . . ?
C8A C7A C12A 119.6(9) . . ?
C4A C5A C13A 119.9(10) . . ?
C6A C5A C4A 117.2(10) . . ?
C6A C5A C13A 122.8(11) . . ?
C3A C2A H2A 120.2 . . ?
C1A C2A C3A 119.6(11) . . ?
C1A C2A H2A 120.2 . . ?
C2A C1A H1A 120.1 . . ?
C6A C1A C2A 119.9(11) . . ?
C6A C1A H1A 120.1 . . ?
C5A C6A H6A 119.0 . . ?
C1A C6A C5A 122.0(11) . . ?
C1A C6A H6A 119.0 . . ?
O3A C12A C7A 115.2(10) . . ?
O3A C12A C11A 125.1(12) . . ?
C11A C12A C7A 119.7(10) . . ?
N312 C332 C333 122.0(14) . . ?
N312 C332 H332 119.0 . . ?
C333 C332 H332 119.0 . . ?
O2A C8A C7A 116.3(10) . . ?
O2A C8A C9A 123.3(12) . . ?
C7A C8A C9A 120.3(10) . . ?
C8A C9A H9A 120.4 . . ?
C10A C9A C8A 119.1(11) . . ?
C10A C9A H9A 120.4 . . ?
C12A C11A H11A 120.3 . . ?
C10A C11A C12A 119.4(11) . . ?
C10A C11A H11A 120.3 . . ?
C9A C10A C11A 121.7(11) . . ?
C9A C10A H10A 119.1 . . ?
C11A C10A H10A 119.1 . . ?
O1A C13A C5A 113.7(12) . . ?
O1A C13A H13A 108.8 . . ?
O1A C13A H13B 108.8 . . ?
C5A C13A H13A 108.8 . . ?
C5A C13A H13B 108.8 . . ?
H13A C13A H13B 107.7 . . ?
O3A C15A H15A 109.5 . . ?
O3A C15A H15B 109.5 . . ?
O3A C15A H15C 109.5 . . ?
H15A C15A H15B 109.5 . . ?
H15A C15A H15C 109.5 . . ?
H15B C15A H15C 109.5 . . ?
N307 C323 H323 118.3 . . ?
N307 C323 C322 123.3(14) . . ?
C322 C323 H323 118.3 . . ?
C321 C322 H322 121.2 . . ?
C323 C322 C321 117.5(16) . . ?
C323 C322 H322 121.3 . . ?
N319 Zn44 I408 108.7(5) . . ?
N319 Zn44 I407 108.8(5) . . ?
N318 Zn44 N319 102.9(5) . . ?
N318 Zn44 I408 102.7(4) . . ?
N318 Zn44 I407 106.2(5) . . ?
I407 Zn44 I408 125.1(4) . . ?
N306 Zn32 I303 107.2(4) . . ?
N306 Zn32 I304 103.8(5) . . ?
N307 Zn32 N306 101.5(4) . . ?
N307 Zn32 I303 109.5(5) . . ?
N307 Zn32 I304 106.9(5) . . ?
I304 Zn32 I303 125.3(4) . . ?
N311 Zn41 I401 110.9(5) 4_575 . ?
N311 Zn41 I402 111.0(5) 4_575 . ?
N301 Zn41 N311 98.8(5) . 4_575 ?
N301 Zn41 I401 109.5(4) . . ?
N301 Zn41 I402 102.5(5) . . ?
I402 Zn41 I401 121.3(4) . . ?
N324 Zn45 N317 100.8(6) . 4_666 ?
N324 Zn45 I410 107.7(5) . . ?
N324 Zn45 I409 104.2(5) . . ?
N317 Zn45 I410 110.1(5) 4_666 . ?
N317 Zn45 I409 103.4(5) 4_666 . ?
I409 Zn45 I410 127.5(4) . . ?
N313 Zn43 I406 115.9(5) . . ?
N313 Zn43 I405 99.3(5) . . ?
N312 Zn43 N313 102.4(5) . . ?
N312 Zn43 I406 115.5(6) . . ?
N312 Zn43 I405 98.8(5) . . ?
I406 Zn43 I405 121.7(4) . . ?
N305 Zn46 I411 110.4(3) 1_546 . ?
N305 Zn46 I412 103.5(3) 1_546 . ?
N323 Zn46 N305 101.5(4) . 1_546 ?
N323 Zn46 I411 107.7(3) . . ?
N323 Zn46 I412 112.5(4) . . ?
I411 Zn46 I412 119.8(3) . . ?
N306 Zn52 I503 101.9(15) . . ?
N306 Zn52 I504 110.0(15) . . ?
N307 Zn52 N306 101.6(9) . . ?
N307 Zn52 I503 108.8(16) . . ?
N307 Zn52 I504 124.9(16) . . ?
I504 Zn52 I503 107.2(14) . . ?
N301 Zn51 I501 97.6(12) . . ?
N301 Zn51 I502 127.7(16) . . ?
I502 Zn51 I501 123.8(15) . . ?
N313 Zn53 N312 86(2) . . ?
N313 Zn53 I505 81(2) . . ?
N312 Zn53 I505 82(2) . . ?
I506 Zn53 N313 132(3) . . ?
I506 Zn53 N312 128(3) . . ?
I506 Zn53 I505 130(3) . . ?
N324 Zn55 I510 89.5(17) . . ?
N317 Zn55 N324 82.3(16) 4_666 . ?
N317 Zn55 I510 86.7(16) 4_666 . ?
N317 Zn55 I509 136(2) 4_666 . ?
I509 Zn55 N324 119(2) . . ?
I509 Zn55 I510 128(2) . . ?
O2A C14A H14A 109.5 . . ?
O2A C14A H14B 109.5 . . ?
O2A C14A H14C 109.5 . . ?
H14A C14A H14B 109.5 . . ?
H14A C14A H14C 109.5 . . ?
H14B C14A H14C 109.5 . . ?
N307 C2 H2 118.3 . . ?
N307 C2 C03O 123(2) . . ?
C03O C2 H2 118.3 . . ?
C321 C03O H03O 121.2 . . ?
C2 C03O C321 118(2) . . ?
C2 C03O H03O 121.2 . . ?
C5B C4B C3B 120.0 . . ?
C5B C4B C7B 119.4(8) . . ?
C3B C4B C7B 120.1(8) . . ?
C4B C5B C13B 119.7(8) . . ?
C6B C5B C4B 120.0 . . ?
C6B C5B C13B 120.3(8) . . ?
C5B C6B H6B 120.0 . . ?
C5B C6B C1B 120.0 . . ?
C1B C6B H6B 120.0 . . ?
C6B C1B H1B 120.0 . . ?
C2B C1B C6B 120.0 . . ?
C2B C1B H1B 120.0 . . ?
C1B C2B H2B 120.0 . . ?
C1B C2B C3B 120.0 . . ?
C3B C2B H2B 120.0 . . ?
C4B C3B H3B 120.0 . . ?
C2B C3B C4B 120.0 . . ?
C2B C3B H3B 120.0 . . ?
C12B C7B C4B 119.5(8) . . ?
C12B C7B C8B 120.0 . . ?
C8B C7B C4B 119.9(8) . . ?
C11B C12B C7B 120.0 . . ?
O3B C12B C7B 113(2) . . ?
O3B C12B C11B 127(2) . . ?
C12B C11B H11B 120.0 . . ?
C10B C11B C12B 120.0 . . ?
C10B C11B H11B 120.0 . . ?
C11B C10B H10B 120.0 . . ?
C11B C10B C9B 120.0 . . ?
C9B C10B H10B 120.0 . . ?
C10B C9B H9B 120.0 . . ?
C8B C9B C10B 120.0 . . ?
C8B C9B H9B 120.0 . . ?
C9B C8B C7B 120.0 . . ?
O2B C8B C7B 116(2) . . ?
O2B C8B C9B 124(2) . . ?
C8B O2B C14B 119(3) . . ?
H81A C816 H81B 108.3 . . ?
C815 C816 H81A 109.8 . . ?
C815 C816 H81B 109.8 . . ?
C815 C816 C817 109(2) . . ?
C817 C816 H81A 109.8 . . ?
C817 C816 H81B 109.8 . . ?
C816 C815 H81C 109.5 . . ?
C816 C815 H81D 109.5 . . ?
H81C C815 H81D 108.1 . . ?
C814 C815 C816 111(2) . . ?
C814 C815 H81C 109.5 . . ?
C814 C815 H81D 109.5 . . ?
C815 C814 H81E 109.2 . . ?
C815 C814 H81F 109.2 . . ?
H81E C814 H81F 107.9 . . ?
C813 C814 C815 112(2) . . ?
C813 C814 H81E 109.2 . . ?
C813 C814 H81F 109.2 . . ?
C814 C813 H81G 109.0 . . ?
C814 C813 H81H 109.0 . . ?
H81G C813 H81H 107.8 . . ?
C818 C813 C814 113(2) . . ?
C818 C813 H81G 109.0 . . ?
C818 C813 H81H 109.0 . . ?
C813 C818 H81I 109.1 . . ?
C813 C818 H81J 109.1 . . ?
C813 C818 C817 112.3(19) . . ?
H81I C818 H81J 107.9 . . ?
C817 C818 H81I 109.1 . . ?
C817 C818 H81J 109.1 . . ?
C816 C817 H81K 109.3 . . ?
C816 C817 H81L 109.3 . . ?
C818 C817 C816 112(2) . . ?
C818 C817 H81K 109.3 . . ?
C818 C817 H81L 109.3 . . ?
H81K C817 H81L 107.9 . . ?
H80A C807 H80B 108.2 . . ?
C808 C807 H80A 109.7 . . ?
C808 C807 H80B 109.7 . . ?
C808 C807 C812 110(2) . . ?
C812 C807 H80A 109.7 . . ?
C812 C807 H80B 109.7 . . ?
C807 C808 H80C 109.4 . . ?
C807 C808 H80D 109.4 . . ?
H80C C808 H80D 108.0 . . ?
C809 C808 C807 111.0(18) . . ?
C809 C808 H80C 109.4 . . ?
C809 C808 H80D 109.4 . . ?
C808 C809 H80E 109.6 . . ?
C808 C809 H80F 109.6 . . ?
H80E C809 H80F 108.1 . . ?
C810 C809 C808 110.4(18) . . ?
C810 C809 H80E 109.6 . . ?
C810 C809 H80F 109.6 . . ?
C809 C810 H81M 109.6 . . ?
C809 C810 H81N 109.6 . . ?
C809 C810 C811 110.5(18) . . ?
H81M C810 H81N 108.1 . . ?
C811 C810 H81M 109.6 . . ?
C811 C810 H81N 109.6 . . ?
C810 C811 H81O 109.1 . . ?
C810 C811 H81P 109.1 . . ?
H81O C811 H81P 107.8 . . ?
C812 C811 C810 112.6(18) . . ?
C812 C811 H81O 109.1 . . ?
C812 C811 H81P 109.1 . . ?
C807 C812 H81Q 109.4 . . ?
C807 C812 H81R 109.4 . . ?
C811 C812 C807 111.3(18) . . ?
C811 C812 H81Q 109.4 . . ?
C811 C812 H81R 109.4 . . ?
H81Q C812 H81R 108.0 . . ?
H80G C801 H80H 108.1 . . ?
C802 C801 H80G 109.6 . . ?
C802 C801 H80H 109.6 . . ?
C806 C801 H80G 109.6 . . ?
C806 C801 H80H 109.6 . . ?
C806 C801 C802 110(2) . . ?
C801 C802 H80I 109.5 . . ?
C801 C802 H80J 109.5 . . ?
H80I C802 H80J 108.1 . . ?
C803 C802 C801 110.7(18) . . ?
C803 C802 H80I 109.5 . . ?
C803 C802 H80J 109.5 . . ?
C802 C803 H80K 109.5 . . ?
C802 C803 H80L 109.5 . . ?
C802 C803 C804 110.7(18) . . ?
H80K C803 H80L 108.1 . . ?
C804 C803 H80K 109.5 . . ?
C804 C803 H80L 109.5 . . ?
C803 C804 H80M 109.7 . . ?
C803 C804 H80N 109.7 . . ?
H80M C804 H80N 108.2 . . ?
C805 C804 C803 109.9(18) . . ?
C805 C804 H80M 109.7 . . ?
C805 C804 H80N 109.7 . . ?
C804 C805 H80O 109.4 . . ?
C804 C805 H80P 109.4 . . ?
H80O C805 H80P 108.0 . . ?
C806 C805 C804 111.1(18) . . ?
C806 C805 H80O 109.4 . . ?
C806 C805 H80P 109.4 . . ?
C801 C806 H80Q 109.4 . . ?
C801 C806 H80R 109.4 . . ?
C805 C806 C801 111.2(18) . . ?
C805 C806 H80Q 109.4 . . ?
C805 C806 H80R 109.4 . . ?
H80Q C806 H80R 108.0 . . ?
C12B O3B C15B 117(3) . . ?
O2B C14B H14D 109.5 . . ?
O2B C14B H14E 109.5 . . ?
O2B C14B H14F 109.5 . . ?
H14D C14B H14E 109.5 . . ?
H14D C14B H14F 109.5 . . ?
H14E C14B H14F 109.5 . . ?
O3B C15B H15D 109.5 . . ?
O3B C15B H15E 109.5 . . ?
O3B C15B H15F 109.5 . . ?
H15D C15B H15E 109.5 . . ?
H15D C15B H15F 109.5 . . ?
H15E C15B H15F 109.5 . . ?
C13B O1B H1BA 109.5 . . ?
C5B C13B H13C 109.2 . . ?
C5B C13B H13D 109.2 . . ?
O1B C13B C5B 112(3) . . ?
O1B C13B H13C 109.2 . . ?
O1B C13B H13D 109.2 . . ?
H13C C13B H13D 107.9 . . ?

loop_
_geom_bond_atom_site_label_1
_geom_bond_atom_site_label_2
_geom_bond_distance
_geom_bond_site_symmetry_2
_geom_bond_publ_flag
I308 Zn34 2.548(6) . ?
I302 Zn31 2.517(6) . ?
I403 Zn42 2.534(8) . ?
I301 Zn31 2.560(5) . ?
I312 Zn36 2.508(8) . ?
I311 Zn36 2.489(8) . ?
I309 Zn35 2.496(10) . ?
I306 Zn33 2.537(5) . ?
I307 Zn34 2.535(5) . ?
I404 Zn42 2.509(7) . ?
I305 Zn33 2.531(4) . ?
I310 Zn35 2.566(9) . ?
Zn31 N311 2.061(10) 4_575 ?
Zn31 N301 2.050(8) . ?
Zn34 N319 2.065(9) . ?
Zn34 N318 2.067(9) . ?
Zn42 N306 2.056(9) . ?
Zn42 N307 2.061(10) . ?
Zn35 N324 2.094(12) . ?
Zn35 N317 2.112(13) 4_666 ?
Zn36 N305 2.065(10) 1_546 ?
Zn36 N323 2.086(13) . ?
Zn33 N313 2.093(10) . ?
Zn33 N312 2.072(11) . ?
N302 C306 1.333(10) . ?
N302 C308 1.331(10) . ?
N320 C361 1.327(12) . ?
N320 C360 1.360(11) . ?
N311 C329 1.321(13) . ?
N311 C330 1.322(16) . ?
N304 C308 1.328(11) . ?
N304 C307 1.326(11) . ?
N303 C306 1.326(10) . ?
N303 C307 1.336(10) . ?
N321 C360 1.300(13) . ?
N321 C362 1.349(13) . ?
N309 C325 1.350(12) . ?
N309 C324 1.352(12) . ?
N322 C361 1.321(14) . ?
N322 C362 1.326(13) . ?
N316 C343 1.335(11) . ?
N316 C344 1.316(11) . ?
N310 C325 1.305(13) . ?
N310 C326 1.347(13) . ?
N314 C344 1.336(12) . ?
N314 C342 1.309(12) . ?
N301 C305 1.350(12) . ?
N301 C301 1.353(12) . ?
N301 Zn41 2.093(10) . ?
N301 Zn51 2.00(3) . ?
N319 C359 1.309(15) . ?
N319 C355 1.333(14) . ?
N319 Zn44 2.067(11) . ?
N315 C343 1.345(12) . ?
N315 C342 1.345(11) . ?
N305 C311 1.311(12) . ?
N305 C312 1.315(14) . ?
N308 C324 1.317(14) . ?
N308 C326 1.323(14) . ?
N324 C365 1.295(15) . ?
N324 C366 1.309(19) . ?
N324 Zn45 2.026(12) . ?
N324 Zn55 2.47(5) . ?
N313 C337 1.318(15) . ?
N313 C341 1.287(15) . ?
N313 Zn43 2.102(11) . ?
N313 Zn53 2.37(7) . ?
N323 C372 1.314(16) . ?
N323 C368 1.316(15) . ?
N323 Zn46 2.050(11) . ?
N318 C354 1.377(13) . ?
N318 C350 1.331(14) . ?
N318 Zn44 2.036(10) . ?
N306 C314 1.329(13) . ?
N306 C318 1.337(14) . ?
N306 Zn32 2.105(10) . ?
N306 Zn52 2.085(19) . ?
N317 C348 1.342(13) . ?
N317 C347 1.312(15) . ?
N317 Zn45 2.026(14) 4_565 ?
N317 Zn55 2.28(5) 4_565 ?
N307 C319 1.299(16) . ?
N307 C323 1.341(19) . ?
N307 Zn32 2.042(11) . ?
N307 Zn52 2.059(19) . ?
N307 C2 1.34(2) . ?
C357 C360 1.498(13) . ?
C357 C356 1.315(16) . ?
C357 C358 1.374(14) . ?
C325 C327 1.500(12) . ?
C361 C363 1.491(13) . ?
C363 C364 1.346(16) . ?
C363 C367 1.363(16) . ?
C327 C328 1.358(15) . ?
C327 C331 1.387(14) . ?
C306 C303 1.502(10) . ?
C309 C307 1.491(11) . ?
C309 C310 1.410(13) . ?
C309 C313 1.367(13) . ?
C308 C316 1.479(12) . ?
C324 C321 1.466(13) . ?
C359 H359 0.9500 . ?
C359 C358 1.409(15) . ?
C303 C302 1.386(12) . ?
C303 C304 1.375(13) . ?
C343 C345 1.485(11) . ?
C344 C352 1.497(13) . ?
C316 C315 1.356(14) . ?
C316 C317 1.394(13) . ?
C328 H328 0.9500 . ?
C328 C329 1.381(14) . ?
C339 C342 1.487(12) . ?
C339 C338 1.371(14) . ?
C339 C340 1.382(14) . ?
C370 C362 1.491(16) . ?
C370 C369 1.368(15) . ?
C370 C371 1.363(16) . ?
C311 H311 0.9500 . ?
C311 C310 1.374(13) . ?
C310 H310 0.9500 . ?
O2A C8A 1.370(14) . ?
O2A C14A 1.415(19) . ?
N312 C336 1.342(18) . ?
N312 C332 1.323(18) . ?
N312 Zn43 2.053(14) . ?
N312 Zn53 2.40(6) . ?
C321 C320 1.315(17) . ?
C321 C322 1.429(17) . ?
C321 C03O 1.43(2) . ?
C364 H364 0.9500 . ?
C364 C365 1.416(14) . ?
O3A C12A 1.369(14) . ?
O3A C15A 1.421(18) . ?
C352 C353 1.362(14) . ?
C352 C351 1.377(14) . ?
C356 H356 0.9500 . ?
C356 C355 1.404(16) . ?
C305 H305 0.9500 . ?
C305 C304 1.364(13) . ?
C349 H349 0.9500 . ?
C349 C345 1.357(14) . ?
C349 C348 1.383(13) . ?
C365 H365 0.9500 . ?
C315 H315 0.9500 . ?
C315 C314 1.382(12) . ?
C345 C346 1.361(13) . ?
C302 H302 0.9500 . ?
C302 C301 1.371(13) . ?
C358 H358 0.9500 . ?
C314 H314 0.9500 . ?
C304 H304 0.9500 . ?
O1A H1AA 0.8400 . ?
O1A C13A 1.400(14) . ?
C329 H329 0.9500 . ?
C334 C326 1.469(17) . ?
C334 C335 1.360(17) . ?
C334 C333 1.391(18) . ?
C312 H312 0.9500 . ?
C312 C313 1.374(14) . ?
C353 H353 0.9500 . ?
C353 C354 1.365(15) . ?
C320 H320 0.9500 . ?
C320 C319 1.412(16) . ?
C301 H301 0.9500 . ?
C317 H317 0.9500 . ?
C317 C318 1.389(13) . ?
C331 H331 0.9500 . ?
C331 C330 1.380(16) . ?
C351 H351 0.9500 . ?
C351 C350 1.425(15) . ?
C348 H348 0.9500 . ?
C369 H369 0.9500 . ?
C369 C368 1.393(19) . ?
C337 H337 0.9500 . ?
C337 C338 1.395(15) . ?
C355 H355 0.9500 . ?
C313 H313 0.9500 . ?
C354 H354 0.9500 . ?
C350 H350 0.9500 . ?
C338 H338 0.9500 . ?
C372 H372 0.9500 . ?
C372 C371 1.353(19) . ?
C341 H341 0.9500 . ?
C341 C340 1.431(15) . ?
C318 H318 0.9500 . ?
C371 H371 0.9500 . ?
C340 H340 0.9500 . ?
C330 H330 0.9500 . ?
C366 H366 0.9500 . ?
C366 C367 1.434(19) . ?
C368 H368 0.9500 . ?
C336 H336 0.9500 . ?
C336 C335 1.345(19) . ?
C335 H335 0.9500 . ?
C346 H346 0.9500 . ?
C346 C347 1.374(15) . ?
C319 H319 0.9500 . ?
C4A C3A 1.389(12) . ?
C4A C7A 1.515(12) . ?
C4A C5A 1.407(12) . ?
C347 H347 0.9500 . ?
C367 H367 0.9500 . ?
C3A H3A 0.9500 . ?
C3A C2A 1.394(12) . ?
C333 H333 0.9500 . ?
C333 C332 1.37(2) . ?
C7A C12A 1.404(12) . ?
C7A C8A 1.388(13) . ?
C5A C6A 1.401(12) . ?
C5A C13A 1.516(15) . ?
C2A H2A 0.9500 . ?
C2A C1A 1.388(13) . ?
C1A H1A 0.9500 . ?
C1A C6A 1.383(13) . ?
C6A H6A 0.9500 . ?
C12A C11A 1.391(13) . ?
C332 H332 0.9500 . ?
C8A C9A 1.393(13) . ?
C9A H9A 0.9500 . ?
C9A C10A 1.373(14) . ?
C11A H11A 0.9500 . ?
C11A C10A 1.379(14) . ?
C10A H10A 0.9500 . ?
C13A H13A 0.9900 . ?
C13A H13B 0.9900 . ?
C15A H15A 0.9800 . ?
C15A H15B 0.9800 . ?
C15A H15C 0.9800 . ?
C323 H323 0.9500 . ?
C323 C322 1.37(2) . ?
C322 H322 0.9500 . ?
I408 Zn44 2.532(9) . ?
Zn44 I407 2.508(10) . ?
I303 Zn32 2.543(8) . ?
Zn32 I304 2.516(9) . ?
I401 Zn41 2.535(9) . ?
Zn41 I402 2.522(10) . ?
I410 Zn45 2.561(9) . ?
Zn45 I409 2.515(10) . ?
I406 Zn43 2.514(10) . ?
Zn43 I405 2.561(12) . ?
I411 Zn46 2.538(4) . ?
Zn46 I412 2.544(7) . ?
I503 Zn52 2.542(18) . ?
Zn52 I504 2.520(17) . ?
I501 Zn51 2.543(17) . ?
I502 Zn51 2.520(17) . ?
I506 Zn53 2.24(7) . ?
I505 Zn53 2.66(7) . ?
I510 Zn55 2.68(5) . ?
I509 Zn55 2.29(5) . ?
C14A H14A 0.9800 . ?
C14A H14B 0.9800 . ?
C14A H14C 0.9800 . ?
C2 H2 0.9500 . ?
C2 C03O 1.37(2) . ?
C03O H03O 0.9500 . ?
C4B C5B 1.3900 . ?
C4B C3B 1.3900 . ?
C4B C7B 1.493(19) . ?
C5B C6B 1.3900 . ?
C5B C13B 1.49(2) . ?
C6B H6B 0.9500 . ?
C6B C1B 1.3900 . ?
C1B H1B 0.9500 . ?
C1B C2B 1.3900 . ?
C2B H2B 0.9500 . ?
C2B C3B 1.3900 . ?
C3B H3B 0.9500 . ?
C7B C12B 1.3900 . ?
C7B C8B 1.3900 . ?
C12B C11B 1.3900 . ?
C12B O3B 1.388(19) . ?
C11B H11B 0.9500 . ?
C11B C10B 1.3900 . ?
C10B H10B 0.9500 . ?
C10B C9B 1.3900 . ?
C9B H9B 0.9500 . ?
C9B C8B 1.3900 . ?
C8B O2B 1.367(19) . ?
O2B C14B 1.43(2) . ?
C816 H81A 0.9900 . ?
C816 H81B 0.9900 . ?
C816 C815 1.536(13) . ?
C816 C817 1.538(13) . ?
C815 H81C 0.9900 . ?
C815 H81D 0.9900 . ?
C815 C814 1.535(13) . ?
C814 H81E 0.9900 . ?
C814 H81F 0.9900 . ?
C814 C813 1.532(13) . ?
C813 H81G 0.9900 . ?
C813 H81H 0.9900 . ?
C813 C818 1.530(13) . ?
C818 H81I 0.9900 . ?
C818 H81J 0.9900 . ?
C818 C817 1.532(13) . ?
C817 H81K 0.9900 . ?
C817 H81L 0.9900 . ?
C807 H80A 0.9900 . ?
C807 H80B 0.9900 . ?
C807 C808 1.537(13) . ?
C807 C812 1.540(13) . ?
C808 H80C 0.9900 . ?
C808 H80D 0.9900 . ?
C808 C809 1.536(13) . ?
C809 H80E 0.9900 . ?
C809 H80F 0.9900 . ?
C809 C810 1.534(13) . ?
C810 H81M 0.9900 . ?
C810 H81N 0.9900 . ?
C810 C811 1.535(13) . ?
C811 H81O 0.9900 . ?
C811 H81P 0.9900 . ?
C811 C812 1.534(13) . ?
C812 H81Q 0.9900 . ?
C812 H81R 0.9900 . ?
C801 H80G 0.9900 . ?
C801 H80H 0.9900 . ?
C801 C802 1.537(13) . ?
C801 C806 1.536(13) . ?
C802 H80I 0.9900 . ?
C802 H80J 0.9900 . ?
C802 C803 1.534(13) . ?
C803 H80K 0.9900 . ?
C803 H80L 0.9900 . ?
C803 C804 1.537(13) . ?
C804 H80M 0.9900 . ?
C804 H80N 0.9900 . ?
C804 C805 1.533(13) . ?
C805 H80O 0.9900 . ?
C805 H80P 0.9900 . ?
C805 C806 1.531(13) . ?
C806 H80Q 0.9900 . ?
C806 H80R 0.9900 . ?
O3B C15B 1.44(2) . ?
C14B H14D 0.9800 . ?
C14B H14E 0.9800 . ?
C14B H14F 0.9800 . ?
C15B H15D 0.9800 . ?
C15B H15E 0.9799 . ?
C15B H15F 0.9801 . ?
O1B H1BA 0.8400 . ?
O1B C13B 1.42(2) . ?
C13B H13C 0.9900 . ?
C13B H13D 0.9900 . ?

loop_
_geom_torsion_atom_site_label_1
_geom_torsion_atom_site_label_2
_geom_torsion_atom_site_label_3
_geom_torsion_atom_site_label_4
_geom_torsion
_geom_torsion_site_symmetry_1
_geom_torsion_site_symmetry_2
_geom_torsion_site_symmetry_3
_geom_torsion_site_symmetry_4
_geom_torsion_publ_flag
Zn31 N311 C329 C328 170.9(7) 4_676 . . . ?
Zn31 N311 C330 C331 -170.5(10) 4_676 . . . ?
Zn31 N301 C305 C304 175.4(10) . . . . ?
Zn31 N301 C301 C302 -176.6(10) . . . . ?
Zn34 N319 C359 C358 -171.2(8) . . . . ?
Zn34 N319 C355 C356 172.0(9) . . . . ?
Zn34 N318 C354 C353 -171.8(11) . . . . ?
Zn34 N318 C350 C351 174.0(12) . . . . ?
Zn42 N306 C314 C315 -173.7(9) . . . . ?
Zn42 N306 C318 C317 175.7(11) . . . . ?
Zn42 N307 C319 C320 177.1(10) . . . . ?
Zn42 N307 C323 C322 178.2(18) . . . . ?
Zn35 N324 C365 C364 171.6(8) . . . . ?
Zn35 N324 C366 C367 -174.2(13) . . . . ?
Zn35 N317 C348 C349 168.2(10) 4_565 . . . ?
Zn35 N317 C347 C346 -169.1(16) 4_565 . . . ?
Zn36 N305 C311 C310 -178.5(9) 1_564 . . . ?
Zn36 N305 C312 C313 178.5(11) 1_564 . . . ?
Zn36 N323 C372 C371 -178.1(11) . . . . ?
Zn36 N323 C368 C369 178.5(11) . . . . ?
Zn33 N313 C337 C338 -178.5(12) . . . . ?
Zn33 N313 C341 C340 178.6(10) . . . . ?
Zn33 N312 C336 C335 -170.8(14) . . . . ?
Zn33 N312 C332 C333 172.4(16) . . . . ?
N302 C306 C303 C302 178.4(10) . . . . ?
N302 C306 C303 C304 1.4(15) . . . . ?
N302 C308 C316 C315 -6.9(15) . . . . ?
N302 C308 C316 C317 174.5(11) . . . . ?
N320 C361 C363 C364 3.4(12) . . . . ?
N320 C361 C363 C367 -178.4(11) . . . . ?
N304 C308 C316 C315 171.7(10) . . . . ?
N304 C308 C316 C317 -7.0(16) . . . . ?
N303 C306 C303 C302 -0.3(15) . . . . ?
N303 C306 C303 C304 -177.3(10) . . . . ?
N309 C325 C327 C328 11.0(12) . . . . ?
N309 C325 C327 C331 -168.7(9) . . . . ?
N309 C324 C321 C320 17.5(16) . . . . ?
N309 C324 C321 C322 -150.9(13) . . . . ?
N309 C324 C321 C03O 150.4(19) . . . . ?
N322 C361 C363 C364 -173.8(8) . . . . ?
N322 C361 C363 C367 4.4(14) . . . . ?
N316 C343 C345 C349 -1.0(17) . . . . ?
N316 C343 C345 C346 177.8(13) . . . . ?
N316 C344 C352 C353 -0.1(18) . . . . ?
N316 C344 C352 C351 178.4(12) . . . . ?
N310 C325 C327 C328 -169.0(9) . . . . ?
N310 C325 C327 C331 11.3(13) . . . . ?
N314 C344 C352 C353 177.8(12) . . . . ?
N314 C344 C352 C351 -3.6(18) . . . . ?
N301 C305 C304 C303 0(2) . . . . ?
N319 C359 C358 C357 -0.6(15) . . . . ?
N315 C343 C345 C349 -179.8(11) . . . . ?
N315 C343 C345 C346 -1.1(18) . . . . ?
N305 C311 C310 C309 -1.7(18) . . . . ?
N305 C312 C313 C309 2(2) . . . . ?
N308 C324 C321 C320 -165.9(11) . . . . ?
N308 C324 C321 C322 25.8(18) . . . . ?
N308 C324 C321 C03O -33(2) . . . . ?
N324 C366 C367 C363 6(3) . . . . ?
N313 C337 C338 C339 -2(2) . . . . ?
N313 C341 C340 C339 3(2) . . . . ?
N323 C372 C371 C370 2(2) . . . . ?
N307 C323 C322 C321 8(3) . . . . ?
N307 C2 C03O C321 7(5) . . . . ?
C357 C356 C355 N319 -1.4(19) . . . . ?
C325 N309 C324 N308 -1.3(14) . . . . ?
C325 N309 C324 C321 175.1(8) . . . . ?
C325 N310 C326 N308 -1.2(16) . . . . ?
C325 N310 C326 C334 178.8(10) . . . . ?
C325 C327 C328 C329 -176.1(8) . . . . ?
C325 C327 C331 C330 176.8(10) . . . . ?
C361 N320 C360 N321 0.2(11) . . . . ?
C361 N320 C360 C357 176.6(7) . . . . ?
C361 N322 C362 N321 -2.3(13) . . . . ?
C361 N322 C362 C370 179.3(8) . . . . ?
C361 C363 C364 C365 -176.4(8) . . . . ?
C361 C363 C367 C366 174.1(13) . . . . ?
C360 N320 C361 N322 0.9(12) . . . . ?
C360 N320 C361 C363 -176.1(7) . . . . ?
C360 N321 C362 N322 3.3(13) . . . . ?
C360 N321 C362 C370 -178.4(7) . . . . ?
C360 C357 C356 C355 -177.2(10) . . . . ?
C360 C357 C358 C359 178.1(8) . . . . ?
C363 C364 C365 N324 -1.3(15) . . . . ?
C327 C328 C329 N311 -0.7(14) . . . . ?
C327 C331 C330 N311 -1(2) . . . . ?
C306 N302 C308 N304 3.4(14) . . . . ?
C306 N302 C308 C316 -178.2(8) . . . . ?
C306 N303 C307 N304 7.2(14) . . . . ?
C306 N303 C307 C309 -172.5(8) . . . . ?
C306 C303 C302 C301 -179.1(11) . . . . ?
C306 C303 C304 C305 178.0(11) . . . . ?
C308 N302 C306 N303 -1.3(14) . . . . ?
C308 N302 C306 C303 -179.9(8) . . . . ?
C308 N304 C307 N303 -5.4(15) . . . . ?
C308 N304 C307 C309 174.2(9) . . . . ?
C308 C316 C315 C314 -177.7(10) . . . . ?
C308 C316 C317 C318 179.6(12) . . . . ?
C307 N304 C308 N302 -0.3(15) . . . . ?
C307 N304 C308 C316 -178.7(9) . . . . ?
C307 N303 C306 N302 -3.6(14) . . . . ?
C307 N303 C306 C303 175.0(8) . . . . ?
C307 C309 C310 C311 176.3(10) . . . . ?
C307 C309 C313 C312 -176.3(11) . . . . ?
C324 N309 C325 N310 4.0(13) . . . . ?
C324 N309 C325 C327 -176.0(8) . . . . ?
C324 N308 C326 N310 3.5(17) . . . . ?
C324 N308 C326 C334 -176.5(11) . . . . ?
C324 C321 C320 C319 -177.8(12) . . . . ?
C324 C321 C322 C323 174.3(17) . . . . ?
C324 C321 C03O C2 175(2) . . . . ?
C359 N319 C355 C356 -2.5(17) . . . . ?
C303 C302 C301 N301 2(2) . . . . ?
C343 N316 C344 N314 7.3(17) . . . . ?
C343 N316 C344 C352 -175.0(10) . . . . ?
C343 N315 C342 N314 5.9(16) . . . . ?
C343 N315 C342 C339 -171.4(10) . . . . ?
C343 C345 C346 C347 -178.9(14) . . . . ?
C344 N316 C343 N315 -2.2(16) . . . . ?
C344 N316 C343 C345 179.0(10) . . . . ?
C344 N314 C342 N315 -1.6(17) . . . . ?
C344 N314 C342 C339 175.4(10) . . . . ?
C344 C352 C353 C354 179.0(12) . . . . ?
C344 C352 C351 C350 -176.9(12) . . . . ?
C316 C315 C314 N306 -2.0(18) . . . . ?
C316 C317 C318 N306 -2(2) . . . . ?
C328 C327 C331 C330 -2.9(16) . . . . ?
C370 C369 C368 N323 -2(2) . . . . ?
C342 N314 C344 N316 -5.5(17) . . . . ?
C342 N314 C344 C352 176.8(10) . . . . ?
C342 N315 C343 N316 -3.8(16) . . . . ?
C342 N315 C343 C345 175.0(10) . . . . ?
C342 C339 C338 C337 178.9(12) . . . . ?
C342 C339 C340 C341 -179.2(12) . . . . ?
C311 N305 C312 C313 -3(2) . . . . ?
C310 C309 C307 N304 170.8(10) . . . . ?
C310 C309 C307 N303 -9.6(14) . . . . ?
C310 C309 C313 C312 -0.2(18) . . . . ?
O2A C8A C9A C10A -177.7(15) . . . . ?
N312 C336 C335 C334 -5(3) . . . . ?
C321 C320 C319 N307 0(2) . . . . ?
C364 C363 C367 C366 -8(2) . . . . ?
O3A C12A C11A C10A 179.8(16) . . . . ?
C352 C353 C354 N318 -4(2) . . . . ?
C352 C351 C350 N318 -1(2) . . . . ?
C356 C357 C360 N320 -2.3(13) . . . . ?
C356 C357 C360 N321 174.2(9) . . . . ?
C356 C357 C358 C359 -3.3(14) . . . . ?
C305 N301 C301 C302 -1.6(19) . . . . ?
C349 C345 C346 C347 0(2) . . . . ?
C365 N324 C366 C367 -2(2) . . . . ?
C315 C316 C317 C318 1(2) . . . . ?
C345 C349 C348 N317 1(2) . . . . ?
C345 C346 C347 N317 0(3) . . . . ?
C302 C303 C304 C305 0.9(19) . . . . ?
C358 C357 C360 N320 176.3(8) . . . . ?
C358 C357 C360 N321 -7.2(12) . . . . ?
C358 C357 C356 C355 4.3(17) . . . . ?
C314 N306 C318 C317 1(2) . . . . ?
C304 C303 C302 C301 -2.0(18) . . . . ?
C329 N311 C330 C331 3.5(18) . . . . ?
C362 N321 C360 N320 -2.1(11) . . . . ?
C362 N321 C360 C357 -178.4(7) . . . . ?
C362 N322 C361 N320 0.1(13) . . . . ?
C362 N322 C361 C363 177.1(7) . . . . ?
C362 C370 C369 C368 -179.8(11) . . . . ?
C362 C370 C371 C372 180.0(11) . . . . ?
C334 C333 C332 N312 2(3) . . . . ?
C312 N305 C311 C310 3.3(18) . . . . ?
C326 N310 C325 N309 -2.8(14) . . . . ?
C326 N310 C325 C327 177.1(8) . . . . ?
C326 N308 C324 N309 -2.1(17) . . . . ?
C326 N308 C324 C321 -178.5(10) . . . . ?
C326 C334 C335 C336 -177.1(15) . . . . ?
C326 C334 C333 C332 178.4(16) . . . . ?
C353 C352 C351 C350 2(2) . . . . ?
C320 C321 C322 C323 5(3) . . . . ?
C320 C321 C03O C2 -44(3) . . . . ?
C301 N301 C305 C304 0(2) . . . . ?
C317 C316 C315 C314 1.0(17) . . . . ?
C331 C327 C328 C329 3.5(14) . . . . ?
C351 C352 C353 C354 0(2) . . . . ?
C348 N317 C347 C346 1(3) . . . . ?
C348 C349 C345 C343 178.4(12) . . . . ?
C348 C349 C345 C346 0(2) . . . . ?
C369 C370 C362 N321 -18.5(14) . . . . ?
C369 C370 C362 N322 159.9(10) . . . . ?
C369 C370 C371 C372 -3(2) . . . . ?
C337 N313 C341 C340 -5(2) . . . . ?
C355 N319 C359 C358 3.5(16) . . . . ?
C313 C309 C307 N304 -13.3(15) . . . . ?
C313 C309 C307 N303 166.3(10) . . . . ?
C313 C309 C310 C311 0.1(16) . . . . ?
C354 N318 C350 C351 -2(2) . . . . ?
C350 N318 C354 C353 5(2) . . . . ?
C338 C339 C342 N314 173.6(12) . . . . ?
C338 C339 C342 N315 -9.0(17) . . . . ?
C338 C339 C340 C341 0.1(19) . . . . ?
C372 N323 C368 C369 1(2) . . . . ?
C341 N313 C337 C338 4(2) . . . . ?
C318 N306 C314 C315 1.0(18) . . . . ?
C371 C370 C362 N321 158.4(10) . . . . ?
C371 C370 C362 N322 -23.1(14) . . . . ?
C371 C370 C369 C368 3.3(19) . . . . ?
C340 C339 C342 N314 -7.2(18) . . . . ?
C340 C339 C342 N315 170.2(11) . . . . ?
C340 C339 C338 C337 0(2) . . . . ?
C330 N311 C329 C328 -2.8(14) . . . . ?
C366 N324 C365 C364 -0.4(17) . . . . ?
C368 N323 C372 C371 0(2) . . . . ?
C336 N312 C332 C333 -6(3) . . . . ?
C335 C334 C326 N310 -18(2) . . . . ?
C335 C334 C326 N308 162.2(14) . . . . ?
C335 C334 C333 C332 1(3) . . . . ?
C319 N307 C323 C322 -17(3) . . . . ?
C319 N307 C2 C03O 36(4) . . . . ?
C4A C3A C2A C1A 2.5(19) . . . . ?
C4A C7A C12A O3A 1(2) . . . . ?
C4A C7A C12A C11A -179.1(14) . . . . ?
C4A C7A C8A O2A -1(2) . . . . ?
C4A C7A C8A C9A 176.7(14) . . . . ?
C4A C5A C6A C1A 1.9(18) . . . . ?
C4A C5A C13A O1A 160.5(14) . . . . ?
C347 N317 C348 C349 -2(2) . . . . ?
C367 C363 C364 C365 5.5(15) . . . . ?
C3A C4A C7A C12A 72.4(18) . . . . ?
C3A C4A C7A C8A -107.1(16) . . . . ?
C3A C4A C5A C6A -0.4(18) . . . . ?
C3A C4A C5A C13A 178.6(14) . . . . ?
C3A C2A C1A C6A -1(2) . . . . ?
C333 C334 C326 N310 165.2(13) . . . . ?
C333 C334 C326 N308 -14.7(19) . . . . ?
C333 C334 C335 C336 0(3) . . . . ?
C7A C4A C3A C2A 176.6(11) . . . . ?
C7A C4A C5A C6A -178.7(12) . . . . ?
C7A C4A C5A C13A 0.3(18) . . . . ?
C7A C12A C11A C10A 0(3) . . . . ?
C7A C8A C9A C10A 4(2) . . . . ?
C5A C4A C3A C2A -1.8(19) . . . . ?
C5A C4A C7A C12A -109.2(16) . . . . ?
C5A C4A C7A C8A 71.3(19) . . . . ?
C2A C1A C6A C5A -1(2) . . . . ?
C6A C5A C13A O1A -21(2) . . . . ?
C12A C7A C8A O2A 179.2(14) . . . . ?
C12A C7A C8A C9A -3(2) . . . . ?
C12A C11A C10A C9A 1(3) . . . . ?
C332 N312 C336 C335 8(3) . . . . ?
C8A C7A C12A O3A -179.2(14) . . . . ?
C8A C7A C12A C11A 0(2) . . . . ?
C8A C9A C10A C11A -4(3) . . . . ?
C13A C5A C6A C1A -177.1(14) . . . . ?
C15A O3A C12A C7A 172.0(14) . . . . ?
C15A O3A C12A C11A -8(2) . . . . ?
C323 N307 C319 C320 13(2) . . . . ?
C322 C321 C320 C319 -9(2) . . . . ?
Zn44 N319 C359 C358 -170.1(8) . . . . ?
Zn44 N319 C355 C356 171.3(9) . . . . ?
Zn44 N318 C354 C353 -169.0(11) . . . . ?
Zn44 N318 C350 C351 171.6(12) . . . . ?
Zn32 N306 C314 C315 -173.4(9) . . . . ?
Zn32 N306 C318 C317 175.6(12) . . . . ?
Zn32 N307 C319 C320 178.3(10) . . . . ?
Zn32 N307 C2 C03O 178(3) . . . . ?
Zn41 N301 C305 C304 175.0(11) . . . . ?
Zn41 N301 C301 C302 -176.1(10) . . . . ?
Zn45 N324 C365 C364 168.3(9) . . . . ?
Zn45 N324 C366 C367 -172.7(15) . . . . ?
Zn45 N317 C348 C349 178.4(10) 4_565 . . . ?
Zn45 N317 C347 C346 -178.8(15) 4_565 . . . ?
Zn43 N313 C337 C338 177.3(11) . . . . ?
Zn43 N313 C341 C340 -178.8(11) . . . . ?
Zn43 N312 C336 C335 179.8(15) . . . . ?
Zn43 N312 C332 C333 -177.1(15) . . . . ?
Zn46 N323 C372 C371 -177.8(11) . . . . ?
Zn46 N323 C368 C369 178.1(11) . . . . ?
Zn52 N306 C314 C315 -164.3(12) . . . . ?
Zn52 N306 C318 C317 170.2(14) . . . . ?
Zn52 N307 C319 C320 171.6(13) . . . . ?
Zn51 N301 C305 C304 149.0(14) . . . . ?
Zn51 N301 C301 C302 -150.3(16) . . . . ?
Zn53 N313 C337 C338 166(4) . . . . ?
Zn53 N313 C341 C340 -176(2) . . . . ?
Zn53 N312 C336 C335 167(2) . . . . ?
Zn53 N312 C332 C333 -150(3) . . . . ?
Zn55 N324 C365 C364 169.4(14) . . . . ?
Zn55 N324 C366 C367 -166(2) . . . . ?
Zn55 N317 C348 C349 139.4(19) 4_565 . . . ?
Zn55 N317 C347 C346 -148(2) 4_565 . . . ?
C14A O2A C8A C7A 178.1(19) . . . . ?
C14A O2A C8A C9A 0(3) . . . . ?
C2 N307 C319 C320 -40(2) . . . . ?
C03O C321 C320 C319 41.8(19) . . . . ?
C4B C5B C6B C1B 0.0 . . . . ?
C4B C5B C13B O1B -164(4) . . . . ?
C4B C7B C12B C11B 171(2) . . . . ?
C4B C7B C12B O3B -5(3) . . . . ?
C4B C7B C8B C9B -171(2) . . . . ?
C4B C7B C8B O2B 10(3) . . . . ?
C5B C4B C3B C2B 0.0 . . . . ?
C5B C4B C7B C12B -92(2) . . . . ?
C5B C4B C7B C8B 79(2) . . . . ?
C5B C6B C1B C2B 0.0 . . . . ?
C6B C5B C13B O1B 18(5) . . . . ?
C6B C1B C2B C3B 0.0 . . . . ?
C1B C2B C3B C4B 0.0 . . . . ?
C3B C4B C5B C6B 0.0 . . . . ?
C3B C4B C5B C13B -178(2) . . . . ?
C3B C4B C7B C12B 96(2) . . . . ?
C3B C4B C7B C8B -93(2) . . . . ?
C7B C4B C5B C6B -172(2) . . . . ?
C7B C4B C5B C13B 10(3) . . . . ?
C7B C4B C3B C2B 172(2) . . . . ?
C7B C12B C11B C10B 0.0 . . . . ?
C7B C12B O3B C15B 162(7) . . . . ?
C7B C8B O2B C14B -175(5) . . . . ?
C12B C7B C8B C9B 0.0 . . . . ?
C12B C7B C8B O2B -179(2) . . . . ?
C12B C11B C10B C9B 0.0 . . . . ?
C11B C12B O3B C15B -14(8) . . . . ?
C11B C10B C9B C8B 0.0 . . . . ?
C10B C9B C8B C7B 0.0 . . . . ?
C10B C9B C8B O2B 179(3) . . . . ?
C9B C8B O2B C14B 6(6) . . . . ?
C8B C7B C12B C11B 0.0 . . . . ?
C8B C7B C12B O3B -176(3) . . . . ?
C816 C815 C814 C813 56(5) . . . . ?
C815 C816 C817 C818 58(5) . . . . ?
C815 C814 C813 C818 -51(5) . . . . ?
C814 C813 C818 C817 49(5) . . . . ?
C813 C818 C817 C816 -53(5) . . . . ?
C817 C816 C815 C814 -59(5) . . . . ?
C807 C808 C809 C810 59(4) . . . . ?
C808 C807 C812 C811 55(4) . . . . ?
C808 C809 C810 C811 -56(4) . . . . ?
C809 C810 C811 C812 54(4) . . . . ?
C810 C811 C812 C807 -54(4) . . . . ?
C812 C807 C808 C809 -58(4) . . . . ?
C801 C802 C803 C804 58(4) . . . . ?
C802 C801 C806 C805 56(4) . . . . ?
C802 C803 C804 C805 -58(4) . . . . ?
C803 C804 C805 C806 57(4) . . . . ?
C804 C805 C806 C801 -57(4) . . . . ?
C806 C801 C802 C803 -56(4) . . . . ?
O3B C12B C11B C10B 175(3) . . . . ?
C13B C5B C6B C1B 178(2) . . . . ?

loop_
_exptl_oxdiff_crystal_face_indexfrac_h
_exptl_oxdiff_crystal_face_indexfrac_k
_exptl_oxdiff_crystal_face_indexfrac_l
_exptl_oxdiff_crystal_face_x
_exptl_oxdiff_crystal_face_y
_exptl_oxdiff_crystal_face_z
-0.0000 0.0000 -1.0000 0.0165 0.0062 0.0424
0.0000 -0.0000 1.0000 -0.0165 -0.0062 -0.0424
-1.9996 -1.0001 1.9998 -0.1503 -0.0491 -0.0117
-1.9996 -1.0001 -2.0002 -0.0844 -0.0242 0.1580
-1.9996 -1.0001 0.9998 -0.1338 -0.0429 0.0308
1.9996 1.0001 1.0002 0.1009 0.0304 -0.1156
1.9996 1.0001 -1.9998 0.1503 0.0491 0.0117
-0.9999 -0.0000 1.0000 -0.0315 -0.0479 -0.0194
0.9999 0.0000 -1.0000 0.0315 0.0479 0.0194
-1.9998 -0.0000 -1.0001 -0.0137 -0.0771 0.0885
1.9998 0.0000 1.0001 0.0137 0.0771 -0.0885
-2.0000 1.0000 2.0000 0.0241 -0.1424 -0.0658
2.0000 -1.0000 -2.0000 -0.0241 0.1424 0.0658
2.0001 -1.0000 1.0000 -0.0735 0.1237 -0.0615
1.0001 -1.0000 -1.0000 -0.0556 0.0945 0.0464
-1.0001 1.0000 1.0000 0.0556 -0.0945 -0.0464
-0.0002 1.0000 -1.9999 0.1201 -0.0342 0.0578
0.9995 2.0001 -0.9998 0.2059 -0.0455 -0.0348
-0.9995 -2.0001 0.9998 -0.2059 0.0455 0.0348
